data_1552112
loop_
_publ_author_name
'Petel, Brittney E.'
'Meyer, Rachel L.'
'Brennessel, William W.'
'Matson, Ellen'

_publ_section_title
;
 Oxygen atom transfer with organofunctionalized polyoxovanadium clusters:
 O-atom vacancy formation with tertiary phosphines and deoxygenation of
 styrene oxide
;
_journal_name_full 'Chemical Science'
_journal_paper_doi 10.1039/C9SC02882J
_journal_year 2019
_chemical_formula_moiety 'C15 H45 O19 P V6'
_chemical_formula_sum 'C15 H45 O19 P V6'
_chemical_formula_weight 866.12
_space_group_crystal_system monoclinic
_space_group_IT_number 14
_space_group_name_Hall '-P 2ybc'
_space_group_name_H-M_alt 'P 1 21/c 1'
_symmetry_space_group_name_Hall '-P 2ybc'
_symmetry_space_group_name_H-M 'P 1 21/c 1'
_atom_sites_solution_hydrogens geom
_atom_sites_solution_primary dual
_atom_sites_solution_secondary difmap
_audit_creation_date 2019-02-07
_audit_creation_method
;
Olex2 1.2-ac3
(compiled 2017.08.10 svn.r3458 for OlexSys, GUI svn.r5381)
;
_audit_update_record
;
2019-05-06 deposited with the CCDC.    2019-07-15 downloaded from the CCDC.
;
_cell_angle_alpha 90
_cell_angle_beta 106.417(2)
_cell_angle_gamma 90
_cell_formula_units_Z 8
_cell_length_a 20.7527(3)
_cell_length_b 20.6175(3)
_cell_length_c 17.6285(3)
_cell_measurement_reflns_used 25165
_cell_measurement_temperature 192.99(10)
_cell_measurement_theta_max 75.8950
_cell_measurement_theta_min 3.0970
_cell_volume 7235.2(2)
_computing_cell_refinement 'CrysAlisPro 1.171.39.46 (Rigaku OD, 2018)'
_computing_data_collection 'CrysAlisPro 1.171.39.46 (Rigaku OD, 2018)'
_computing_data_reduction 'CrysAlisPro 1.171.39.46 (Rigaku OD, 2018)'
_computing_molecular_graphics 'Olex2 (Dolomanov et al., 2009)'
_computing_publication_material 'Olex2 (Dolomanov et al., 2009)'
_computing_structure_refinement 'ShelXL (Sheldrick, 2015b)'
_computing_structure_solution 'ShelXT (Sheldrick, 2015a)'
_diffrn_ambient_environment N~2~
_diffrn_ambient_temperature 192.99(10)
_diffrn_detector 'CCD plate'
_diffrn_detector_type HyPix
_diffrn_measured_fraction_theta_full 0.996
_diffrn_measured_fraction_theta_max 0.975
_diffrn_measurement_details
;
List of Runs (angles in degrees, time in seconds):

  # Type    Start    End  Width  t~exp~   \w     \q     \k     \f   Frames
#--------------------------------------------------------------------------
  1  \w     -4.00  39.00   0.50    1.67    --   49.87 -74.00  30.00   86
  2  \w     51.00  77.00   0.50    1.67    --   49.87  74.00 158.00   52
  3  \w    -69.00  16.00   0.50    1.67    --  -49.87  74.00 158.00  170
  4  \w   -112.00 -37.00   0.50    1.67    --  -49.87 -74.00  30.00  150
  5  \w   -109.00 -74.00   0.50    1.67    --  -49.87-125.00 -90.00   70
  6  \w   -115.00 -82.00   0.50    1.67    --  -49.87-125.00-180.00   66
  7  \w    -82.00 -57.00   0.50    6.70    --  -84.25  74.00 158.00   50
  8  \w    -49.00 -13.00   0.50    6.70    --  -84.25  30.00   0.00   72
  9  \w     63.00 120.00   0.50    6.70    --  105.75 -74.00  30.00  114
 10  \w     64.00  90.00   0.50    6.70    --  105.75 -45.00 -60.00   52
 11  \w     43.00  68.00   0.50    6.70    --  105.75 -30.00-120.00   50
 12  \w     44.00  80.00   0.50    6.70    --  105.75 -15.00-120.00   72
 13  \w     35.00  67.00   0.50    6.70    --  105.75 -30.00-150.00   64
 14  \w     34.00  59.00   0.50    6.70    --  105.75 -30.00 -90.00   50
 15  \w     35.00  65.00   0.50    6.70    --  105.75 -15.00-150.00   60
 16  \w     35.00  70.00   0.50    6.70    --  105.75 -30.00-180.00   70
 17  \w     34.00  72.00   0.50    6.70    --  105.75 -30.00   0.00   76
 18  \w     70.00 120.00   0.50    6.70    --  105.75 -61.00  60.00  100
 19  \w     40.00  67.00   0.50    6.70    --  105.75 -30.00 150.00   54
 20  \w     39.00  71.00   0.50    6.70    --  105.75 -30.00  90.00   64
 21  \w     40.00  69.00   0.50    6.70    --  105.75 -30.00  30.00   58
 22  \w     41.00 119.00   0.50    6.70    --  105.75 -61.00  30.00  156
 23  \w     40.00  82.00   0.50    6.70    --  105.75 -15.00 150.00   84
 24  \w     35.00  70.00   0.50    6.70    --  105.75 -30.00  60.00   70
 25  \w     34.00  81.00   0.50    6.70    --  105.75 -15.00  60.00   94
 26  \w     46.00  81.00   0.50    6.70    --  105.75 -15.00   0.00   70
 27  \w    132.00 166.00   0.50    6.70    --  105.75  77.00  60.00   68
 28  \w    102.00 173.00   0.50    6.70    --  105.75  74.00 158.00  142
 29  \w     35.00  61.00   0.50    6.70    --  105.75 -30.00 120.00   52
;
_diffrn_measurement_device 'four-circle diffractometer'
_diffrn_measurement_device_type 'XtaLAB Synergy, Dualflex, HyPix'
_diffrn_measurement_method '\w scans'
_diffrn_orient_matrix_type 'CrysAlisPro convention (1999,Acta A55,543-557)'
_diffrn_orient_matrix_UB_11 -0.0041388000
_diffrn_orient_matrix_UB_12 0.0044003000
_diffrn_orient_matrix_UB_13 0.0857163000
_diffrn_orient_matrix_UB_21 0.0439253000
_diffrn_orient_matrix_UB_22 -0.0612029000
_diffrn_orient_matrix_UB_23 0.0215471000
_diffrn_orient_matrix_UB_31 0.0635477000
_diffrn_orient_matrix_UB_32 0.0427099000
_diffrn_orient_matrix_UB_33 0.0220645000
_diffrn_radiation_monochromator mirror
_diffrn_radiation_probe x-ray
_diffrn_radiation_type CuK\a
_diffrn_radiation_wavelength 1.54184
_diffrn_reflns_av_R_equivalents 0.0864
_diffrn_reflns_av_unetI/netI 0.0439
_diffrn_reflns_Laue_measured_fraction_full 0.996
_diffrn_reflns_Laue_measured_fraction_max 0.975
_diffrn_reflns_limit_h_max 26
_diffrn_reflns_limit_h_min -22
_diffrn_reflns_limit_k_max 25
_diffrn_reflns_limit_k_min -22
_diffrn_reflns_limit_l_max 22
_diffrn_reflns_limit_l_min -21
_diffrn_reflns_number 62308
_diffrn_reflns_point_group_measured_fraction_full 0.996
_diffrn_reflns_point_group_measured_fraction_max 0.975
_diffrn_reflns_theta_full 74.504
_diffrn_reflns_theta_max 78.236
_diffrn_reflns_theta_min 3.086
_diffrn_source 'micro-focus sealed X-ray tube'
_diffrn_source_type 'PhotonJet (Cu) X-ray Source'
_exptl_absorpt_coefficient_mu 13.493
_exptl_absorpt_correction_T_max 1.00000
_exptl_absorpt_correction_T_min 0.20142
_exptl_absorpt_correction_type multi-scan
_exptl_absorpt_process_details
;
CrysAlisPro 1.171.39.46 (Rigaku Oxford Diffraction, 2018)
Empirical absorption correction using spherical harmonics,
 implemented in SCALE3 ABSPACK scaling algorithm.
;
_exptl_crystal_colour yellow-brown
_exptl_crystal_colour_primary brown
_exptl_crystal_density_diffrn 1.590
_exptl_crystal_description plate
_exptl_crystal_F_000 3520
_exptl_crystal_size_max 0.362
_exptl_crystal_size_mid 0.259
_exptl_crystal_size_min 0.057
_refine_diff_density_max 1.087
_refine_diff_density_min -0.977
_refine_diff_density_rms 0.113
_refine_ls_extinction_method none
_refine_ls_goodness_of_fit_ref 1.048
_refine_ls_hydrogen_treatment constr
_refine_ls_matrix_type full
_refine_ls_number_parameters 1011
_refine_ls_number_reflns 15129
_refine_ls_number_restraints 350
_refine_ls_restrained_S_all 1.059
_refine_ls_R_factor_all 0.1242
_refine_ls_R_factor_gt 0.0967
_refine_ls_shift/su_max 0.001
_refine_ls_shift/su_mean 0.000
_refine_ls_structure_factor_coef Fsqd
_refine_ls_weighting_details 'w=1/[\s^2^(Fo^2^)+(0.1444P)^2^+20.1029P] where P=(Fo^2^+2Fc^2^)/3'
_refine_ls_weighting_scheme calc
_refine_ls_wR_factor_gt 0.2638
_refine_ls_wR_factor_ref 0.2878
_reflns_Friedel_coverage 0.000
_reflns_number_gt 10478
_reflns_number_total 15129
_reflns_threshold_expression 'I > 2\s(I)'
_cod_data_source_file c9sc02882j2.cif
_cod_data_source_block matbp15
_cod_database_code 1552112
_shelx_shelxl_version_number 2018/3
_shelx_space_group_comment
;
The symmetry employed for this shelxl refinement is uniquely defined
by the following loop, which should always be used as a source of
symmetry information in preference to the above space-group names.
They are only intended as comments.
;
_shelx_estimated_absorpt_t_max 0.513
_shelx_estimated_absorpt_t_min 0.085
_reflns_odcompleteness_completeness 99.64
_reflns_odcompleteness_iscentric 1
_reflns_odcompleteness_theta 74.33
_olex2_refinement_description
;
1. Fixed Uiso
 At 1.5 times of:
  All C(H,H,H) groups
2. Restrained distances
 O7-C4 \\sim O7-C4'
 with sigma of 0.01
 O8-C5 \\sim O8-C5'
 with sigma of 0.01
 O9-C6 \\sim O9-C6'
 with sigma of 0.01
 O11-C8 \\sim O11-C8'
 with sigma of 0.01
 O13-C10 \\sim O13-C10'
 with sigma of 0.01
 O14-C11 \\sim O14-C11'
 with sigma of 0.01
 O15-C12 \\sim O15-C12'
 with sigma of 0.01
 O16-C13 \\sim O16-C13'
 with sigma of 0.01
 O17-C14 \\sim O17-C14'
 with sigma of 0.01
 V8-O21 \\sim V8'-O21'
 with sigma of 0.01
 V9-O22 \\sim V9'-O22'
 with sigma of 0.01
 V10-O23 \\sim V10'-O23'
 with sigma of 0.01
 V11-O24 \\sim V11'-O24'
 with sigma of 0.01
 V12-O25 \\sim V12'-O25'
 with sigma of 0.01
 O26-C19 \\sim O26'-C19'
 with sigma of 0.01
 O27-C20 \\sim O27'-C20'
 with sigma of 0.01
 O28-C21 \\sim O28'-C21'
 with sigma of 0.01
 O29-C22 \\sim O29'-C22'
 with sigma of 0.01
 O30-C23 \\sim O30'-C23'
 with sigma of 0.01
 O31-C24 \\sim O31'-C24'
 with sigma of 0.01
 O32-C25 \\sim O32'-C25'
 with sigma of 0.01
 O33-C26 \\sim O33'-C26'
 with sigma of 0.01
 O34-C27 \\sim O34'-C27'
 with sigma of 0.01
 O35-C28 \\sim O35'-C28'
 with sigma of 0.01
 O36-C29 \\sim O36'-C29'
 with sigma of 0.01
 O37-C30 \\sim O37'-C30'
 with sigma of 0.01
3. Uiso/Uaniso restraints and constraints
O7 \\sim C4 \\sim C4': within 2A with sigma of 0.01 and sigma for terminal
atoms of 0.02
O8 \\sim C5 \\sim C5': within 2A with sigma of 0.01 and sigma for terminal
atoms of 0.02
O9 \\sim C6 \\sim C6': within 2A with sigma of 0.01 and sigma for terminal
atoms of 0.02
O11 \\sim C8 \\sim C8': within 2A with sigma of 0.01 and sigma for terminal
atoms of 0.02
O13 \\sim C10 \\sim C10': within 2A with sigma of 0.01 and sigma for terminal
atoms of 0.02
O14 \\sim C11 \\sim C11': within 2A with sigma of 0.005 and sigma for terminal
atoms of 0.01
O15 \\sim C12 \\sim C12': within 2A with sigma of 0.01 and sigma for terminal
atoms of 0.02
O16 \\sim C13 \\sim C13': within 2A with sigma of 0.01 and sigma for terminal
atoms of 0.02
O34 \\sim C27: within 2A with sigma of 0.01 and sigma for terminal atoms of 0.02
O34' \\sim C27': within 2A with sigma of 0.01 and sigma for terminal atoms of
0.02
O26 \\sim O26' \\sim C19 \\sim C19': within 2A with sigma of 0.01 and sigma for
terminal atoms of 0.02
O28 \\sim C21: within 2A with sigma of 0.01 and sigma for terminal atoms of 0.02
O28' \\sim C21': within 2A with sigma of 0.01 and sigma for terminal atoms of
0.02
O30 \\sim C23: within 2A with sigma of 0.01 and sigma for terminal atoms of 0.02
O30' \\sim C23': within 2A with sigma of 0.01 and sigma for terminal atoms of
0.02
O31 \\sim C24: within 2A with sigma of 0.01 and sigma for terminal atoms of 0.02
O31' \\sim C24': within 2A with sigma of 0.01 and sigma for terminal atoms of
0.02
O32 \\sim C25: within 2A with sigma of 0.01 and sigma for terminal atoms of 0.02
O32' \\sim C25': within 2A with sigma of 0.01 and sigma for terminal atoms of
0.02
O33 \\sim C26: within 2A with sigma of 0.01 and sigma for terminal atoms of 0.02
O33' \\sim C26': within 2A with sigma of 0.01 and sigma for terminal atoms of
0.02
O35 \\sim C28: within 2A with sigma of 0.01 and sigma for terminal atoms of 0.02
O35' \\sim C28': within 2A with sigma of 0.01 and sigma for terminal atoms of
0.02
O37 \\sim C30: within 2A with sigma of 0.01 and sigma for terminal atoms of 0.02
O37' \\sim C30': within 2A with sigma of 0.01 and sigma for terminal atoms of
0.02
V8 \\sim O21: within 2A with sigma of 0.01 and sigma for terminal atoms of 0.02
V8' \\sim O21': within 2A with sigma of 0.01 and sigma for terminal atoms of
0.02
V8 \\sim V8': within 2A with sigma of 0.004 and sigma for terminal atoms of
0.008
O32 \\sim O32': within 2A with sigma of 0.01 and sigma for terminal atoms of
0.02
V10 \\sim V10' \\sim O32 \\sim O32': within 2A with sigma of 0.01 and sigma for
terminal atoms of 0.02
Uanis(O34) = Uanis(O34')
Uanis(O31) = Uanis(O31')
Uanis(V9) = Uanis(V9')
Uanis(V11) = Uanis(V11')
Uanis(V12) = Uanis(V12')
Uanis(O22) = Uanis(O22')
Uanis(O23) = Uanis(O23')
Uanis(O24) = Uanis(O24')
Uanis(O25) = Uanis(O25')
Uanis(O26) = Uanis(O26')
Uanis(O27) = Uanis(O27')
Uanis(O28) = Uanis(O28')
Uanis(O29) = Uanis(O29')
Uanis(O30) = Uanis(O30')
Uanis(O33) = Uanis(O33')
Uanis(O35) = Uanis(O35')
Uanis(O36) = Uanis(O36')
Uanis(O37) = Uanis(O37')
Uanis(C20) = Uanis(C20')
Uanis(C22) = Uanis(C22')
Uanis(C24) = Uanis(C24')
Uanis(C29) = Uanis(C29')
Uanis(C14) = Uanis(C14')
4. Others
 Sof(C4')=Sof(H4'A)=Sof(H4'B)=Sof(H4'C)=1-FVAR(1)
 Sof(C4)=Sof(H4A)=Sof(H4B)=Sof(H4C)=FVAR(1)
 Sof(C5')=Sof(H5'A)=Sof(H5'B)=Sof(H5'C)=1-FVAR(2)
 Sof(C5)=Sof(H5A)=Sof(H5B)=Sof(H5C)=FVAR(2)
 Sof(C8')=Sof(H8'A)=Sof(H8'B)=Sof(H8'C)=1-FVAR(3)
 Sof(C8)=Sof(H8A)=Sof(H8B)=Sof(H8C)=FVAR(3)
 Sof(C10')=Sof(H10D)=Sof(H10E)=Sof(H10F)=1-FVAR(4)
 Sof(C10)=Sof(H10A)=Sof(H10B)=Sof(H10C)=FVAR(4)
 Sof(C13')=Sof(H13D)=Sof(H13E)=Sof(H13F)=1-FVAR(5)
 Sof(C13)=Sof(H13A)=Sof(H13B)=Sof(H13C)=FVAR(5)
 Sof(C6')=Sof(H6'A)=Sof(H6'B)=Sof(H6'C)=1-FVAR(6)
 Sof(C6)=Sof(H6A)=Sof(H6B)=Sof(H6C)=FVAR(6)
 Sof(C12')=Sof(H12D)=Sof(H12E)=Sof(H12F)=1-FVAR(7)
 Sof(C12)=Sof(H12A)=Sof(H12B)=Sof(H12C)=FVAR(7)
 Sof(C14')=Sof(H14D)=Sof(H14E)=Sof(H14F)=1-FVAR(8)
 Sof(C14)=Sof(H14A)=Sof(H14B)=Sof(H14C)=FVAR(8)
 Fixed Sof: C11(0.5) H11A(0.5) H11B(0.5) H11C(0.5) C11'(0.5) H11D(0.5)
 H11E(0.5) H11F(0.5) V8(0.5) V8'(0.5) V9(0.5) V9'(0.5) V10(0.5) V10'(0.5)
 V11(0.5) V11'(0.5) V12(0.5) V12'(0.5) O21(0.5) O21'(0.5) O22(0.5) O22'(0.5)
 O23(0.5) O23'(0.5) O24(0.5) O24'(0.5) O25(0.5) O25'(0.5) O26(0.5) O26'(0.5)
 O27(0.5) O27'(0.5) O28(0.5) O28'(0.5) O29(0.5) O29'(0.5) O30(0.5) O30'(0.5)
 O31(0.5) O31'(0.5) O32(0.5) O32'(0.5) O33(0.5) O33'(0.5) O34(0.5) O34'(0.5)
 O35(0.5) O35'(0.5) O36(0.5) O36'(0.5) O37(0.5) O37'(0.5) C19(0.5) H19A(0.5)
 H19B(0.5) H19C(0.5) C19'(0.5) H19D(0.5) H19E(0.5) H19F(0.5) C20(0.5) H20A(0.5)
 H20B(0.5) H20C(0.5) C20'(0.5) H20D(0.5) H20E(0.5) H20F(0.5) C21(0.5) H21A(0.5)
 H21B(0.5) H21C(0.5) C21'(0.5) H21D(0.5) H21E(0.5) H21F(0.5) C22(0.5) H22A(0.5)
 H22B(0.5) H22C(0.5) C22'(0.5) H22D(0.5) H22E(0.5) H22F(0.5) C23(0.5) H23A(0.5)
 H23B(0.5) H23C(0.5) C23'(0.5) H23D(0.5) H23E(0.5) H23F(0.5) C24(0.5) H24A(0.5)
 H24B(0.5) H24C(0.5) C24'(0.5) H24D(0.5) H24E(0.5) H24F(0.5) C25(0.5) H25A(0.5)
 H25B(0.5) H25C(0.5) C25'(0.5) H25D(0.5) H25E(0.5) H25F(0.5) C26(0.5) H26A(0.5)
 H26B(0.5) H26C(0.5) C26'(0.5) H26D(0.5) H26E(0.5) H26F(0.5) C27(0.5) H27A(0.5)
 H27B(0.5) H27C(0.5) C27'(0.5) H27D(0.5) H27E(0.5) H27F(0.5) C28(0.5) H28A(0.5)
 H28B(0.5) H28C(0.5) C28'(0.5) H28D(0.5) H28E(0.5) H28F(0.5) C29(0.5) H29A(0.5)
 H29B(0.5) H29C(0.5) C29'(0.5) H29D(0.5) H29E(0.5) H29F(0.5) C30(0.5) H30A(0.5)
 H30B(0.5) H30C(0.5) C30'(0.5) H30D(0.5) H30E(0.5) H30F(0.5)
5.a Me refined with riding coordinates:
 C4(H4A,H4B,H4C), C4'(H4'A,H4'B,H4'C), C5(H5A,H5B,H5C), C5'(H5'A,H5'B,H5'C),
 C8(H8A,H8B,H8C), C8'(H8'A,H8'B,H8'C), C10(H10A,H10B,H10C), C10'(H10D,H10E,
 H10F), C11(H11A,H11B,H11C), C11'(H11D,H11E,H11F), C13(H13A,H13B,H13C),
 C13'(H13D,H13E,H13F), C19(H19A,H19B,H19C), C19'(H19D,H19E,H19F), C20(H20A,H20B,
 H20C), C20'(H20D,H20E,H20F), C21(H21A,H21B,H21C), C21'(H21D,H21E,H21F),
 C22(H22A,H22B,H22C), C22'(H22D,H22E,H22F), C23(H23A,H23B,H23C), C23'(H23D,H23E,
 H23F), C24(H24A,H24B,H24C), C24'(H24D,H24E,H24F), C25(H25A,H25B,H25C),
 C25'(H25D,H25E,H25F), C26(H26A,H26B,H26C), C26'(H26D,H26E,H26F), C27(H27A,H27B,
 H27C), C27'(H27D,H27E,H27F), C28(H28A,H28B,H28C), C28'(H28D,H28E,H28F),
 C29(H29A,H29B,H29C), C29'(H29D,H29E,H29F), C30(H30A,H30B,H30C), C30'(H30D,H30E,
 H30F)
5.b Idealised Me refined as rotating group:
 C1(H1A,H1B,H1C), C2(H2A,H2B,H2C), C3(H3A,H3B,H3C), C6(H6A,H6B,H6C), C6'(H6'A,
 H6'B,H6'C), C7(H7A,H7B,H7C), C9(H9A,H9B,H9C), C12(H12A,H12B,H12C), C12'(H12D,
 H12E,H12F), C14(H14A,H14B,H14C), C15(H15A,H15B,H15C), C16(H16A,H16B,H16C),
 C17(H17A,H17B,H17C), C18(H18A,H18B,H18C), C14'(H14D,H14E,H14F)
;
_olex2_submission_original_sample_id matbp15
_olex2_submission_special_instructions 'No special instructions were received'
_oxdiff_exptl_absorpt_empirical_details
;
Empirical correction (ABSPACK) includes:
- Absorption correction using spherical harmonics
- Frame scaling
;
_oxdiff_exptl_absorpt_empirical_full_max 3.008
_oxdiff_exptl_absorpt_empirical_full_min 0.535

loop_
_space_group_symop_operation_xyz
'x, y, z'
'-x, y+1/2, -z+1/2'
'-x, -y, -z'
'x, -y-1/2, z-1/2'

loop_
_atom_site_label
_atom_site_type_symbol
_atom_site_fract_x
_atom_site_fract_y
_atom_site_fract_z
_atom_site_U_iso_or_equiv
_atom_site_adp_type
_atom_site_occupancy
_atom_site_site_symmetry_order
_atom_site_calc_flag
_atom_site_refinement_flags_posn
_atom_site_refinement_flags_adp
_atom_site_refinement_flags_occupancy
_atom_site_disorder_assembly
_atom_site_disorder_group
V1 V 0.00326(6) 0.15156(6) 0.69654(6) 0.0575(3) Uani 1 1 d . . . . .
V2 V 0.14439(7) 0.20663(7) 0.79233(8) 0.0687(4) Uani 1 1 d . . . . .
V3 V 0.02661(7) 0.17439(7) 0.87826(7) 0.0646(3) Uani 1 1 d . . . . .
V4 V 0.00953(8) 0.02751(6) 0.80191(8) 0.0681(4) Uani 1 1 d . . . . .
V5 V 0.12718(8) 0.05977(8) 0.71692(9) 0.0772(4) Uani 1 1 d . . . . .
V6 V 0.15636(8) 0.08043(8) 0.90718(9) 0.0776(4) Uani 1 1 d . . . . .
P1 P -0.12753(11) 0.20598(14) 0.53887(13) 0.0803(6) Uani 1 1 d . . . . .
O1 O -0.0676(3) 0.1828(3) 0.5990(3) 0.0800(16) Uani 1 1 d . . . . .
O2 O 0.1931(3) 0.2660(3) 0.7904(4) 0.0900(19) Uani 1 1 d . . . . .
O3 O -0.0065(4) 0.2137(3) 0.9357(4) 0.0930(19) Uani 1 1 d . . . . .
O4 O -0.0351(3) -0.0341(3) 0.8083(4) 0.0872(18) Uani 1 1 d . . . . .
O5 O 0.1619(4) 0.0179(4) 0.6642(5) 0.107(2) Uani 1 1 d . . . . .
O6 O 0.2108(3) 0.0538(4) 0.9833(4) 0.103(2) Uani 1 1 d . . . . .
O7 O 0.0658(3) 0.2242(2) 0.7005(3) 0.0687(13) Uani 1 1 d D U . . .
O8 O -0.0338(3) 0.1979(3) 0.7727(3) 0.0674(12) Uani 1 1 d D U . . .
O9 O -0.0478(3) 0.0732(3) 0.7078(3) 0.0711(14) Uani 1 1 d D U . . .
O10 O 0.0511(3) 0.1000(3) 0.6359(3) 0.0750(15) Uani 1 1 d . . . . .
O11 O 0.0923(3) 0.2405(3) 0.8626(3) 0.0738(14) Uani 1 1 d D U . . .
O12 O -0.0223(3) 0.0897(3) 0.8688(3) 0.0672(13) Uani 1 1 d . . . . .
O13 O 0.0636(4) -0.0073(3) 0.7347(4) 0.0874(17) Uani 1 1 d D U . . .
O14 O 0.1767(3) 0.1436(3) 0.7262(4) 0.0842(16) Uani 1 1 d D U . . .
O15 O 0.2004(3) 0.1587(3) 0.8900(3) 0.0848(17) Uani 1 1 d D U . . .
O16 O 0.1023(3) 0.1301(3) 0.9581(3) 0.0821(16) Uani 1 1 d D U . . .
O17 O 0.0901(3) 0.0116(3) 0.8945(3) 0.0742(14) Uani 1 1 d D . . . .
O18 O 0.1872(3) 0.0390(3) 0.8258(4) 0.0875(17) Uani 1 1 d . . . . .
O19 O 0.0779(2) 0.1172(2) 0.7971(3) 0.0583(11) Uani 1 1 d . . . . .
C1 C -0.1340(6) 0.1705(7) 0.4459(6) 0.115(4) Uani 1 1 d . . . . .
H1A H -0.174668 0.184963 0.408348 0.172 Uiso 1 1 calc GR . . . .
H1B H -0.134826 0.124173 0.450398 0.172 Uiso 1 1 calc GR . . . .
H1C H -0.096131 0.183234 0.428236 0.172 Uiso 1 1 calc GR . . . .
C2 C -0.1267(5) 0.2900(6) 0.5265(7) 0.100(3) Uani 1 1 d . . . . .
H2A H -0.125281 0.311025 0.575569 0.150 Uiso 1 1 calc GR . . . .
H2B H -0.166567 0.303134 0.486670 0.150 Uiso 1 1 calc GR . . . .
H2C H -0.087851 0.302160 0.510471 0.150 Uiso 1 1 calc GR . . . .
C3 C -0.2051(6) 0.1897(8) 0.5622(10) 0.143(6) Uani 1 1 d . . . . .
H3A H -0.206852 0.144661 0.575319 0.215 Uiso 1 1 calc GR . . . .
H3B H -0.242277 0.199834 0.517228 0.215 Uiso 1 1 calc GR . . . .
H3C H -0.207417 0.215861 0.606334 0.215 Uiso 1 1 calc GR . . . .
C4 C 0.0771(16) 0.2612(17) 0.6346(13) 0.099(7) Uani 0.39(3) 1 d D U P A 1
H4A H 0.110652 0.293750 0.654745 0.149 Uiso 0.39(3) 1 calc R . P A 1
H4B H 0.092075 0.232505 0.600218 0.149 Uiso 0.39(3) 1 calc R . P A 1
H4C H 0.035919 0.281660 0.605662 0.149 Uiso 0.39(3) 1 calc R . P A 1
C4' C 0.0451(11) 0.2888(7) 0.6670(14) 0.105(6) Uani 0.61(3) 1 d D U P A 5
H4'A H 0.083833 0.316276 0.675791 0.158 Uiso 0.61(3) 1 calc R . P A 5
H4'B H 0.023967 0.284919 0.611227 0.158 Uiso 0.61(3) 1 calc R . P A 5
H4'C H 0.013937 0.307273 0.692130 0.158 Uiso 0.61(3) 1 calc R . P A 5
C5 C -0.0963(9) 0.2316(11) 0.7596(10) 0.095(5) Uani 0.62(2) 1 d D U P B 1
H5A H -0.099781 0.249142 0.808793 0.142 Uiso 0.62(2) 1 calc R . P B 1
H5B H -0.098344 0.266256 0.722640 0.142 Uiso 0.62(2) 1 calc R . P B 1
H5C H -0.132797 0.202075 0.738749 0.142 Uiso 0.62(2) 1 calc R . P B 1
C5' C -0.0554(19) 0.2633(8) 0.7572(17) 0.098(7) Uani 0.38(2) 1 d D U P B 5
H5'A H -0.072043 0.278911 0.799388 0.146 Uiso 0.38(2) 1 calc R . P B 5
H5'B H -0.018316 0.289622 0.753465 0.146 Uiso 0.38(2) 1 calc R . P B 5
H5'C H -0.090553 0.265347 0.708261 0.146 Uiso 0.38(2) 1 calc R . P B 5
C6 C -0.1047(9) 0.0451(9) 0.6497(9) 0.087(5) Uani 0.69(3) 1 d D U P C 1
H6A H -0.145002 0.067457 0.650928 0.130 Uiso 0.69(3) 1 calc GR . P C 1
H6B H -0.108498 0.000096 0.661508 0.130 Uiso 0.69(3) 1 calc GR . P C 1
H6C H -0.098394 0.049251 0.597989 0.130 Uiso 0.69(3) 1 calc GR . P C 1
C6' C -0.068(2) 0.0275(13) 0.6431(14) 0.074(7) Uani 0.31(3) 1 d D U P C 5
H6'A H -0.097508 0.048681 0.597948 0.111 Uiso 0.31(3) 1 calc GR . P C 5
H6'B H -0.091329 -0.008169 0.658646 0.111 Uiso 0.31(3) 1 calc GR . P C 5
H6'C H -0.029163 0.011745 0.629954 0.111 Uiso 0.31(3) 1 calc GR . P C 5
C7 C 0.0402(8) 0.0973(7) 0.5531(6) 0.130(5) Uani 1 1 d . . . . .
H7A H -0.004005 0.113316 0.527016 0.194 Uiso 1 1 calc GR . . . .
H7B H 0.044045 0.053271 0.537299 0.194 Uiso 1 1 calc GR . . . .
H7C H 0.073032 0.123613 0.538660 0.194 Uiso 1 1 calc GR . . . .
C8 C 0.1118(17) 0.2941(12) 0.9131(18) 0.100(7) Uani 0.39(2) 1 d D U P D 1
H8A H 0.079061 0.301517 0.941190 0.150 Uiso 0.39(2) 1 calc R . P D 1
H8B H 0.154704 0.285538 0.950145 0.150 Uiso 0.39(2) 1 calc R . P D 1
H8C H 0.115017 0.331772 0.882388 0.150 Uiso 0.39(2) 1 calc R . P D 1
C8' C 0.0757(12) 0.3066(6) 0.8642(13) 0.100(5) Uani 0.61(2) 1 d D U P D 5
H8'A H 0.050639 0.313150 0.901757 0.150 Uiso 0.61(2) 1 calc R . P D 5
H8'B H 0.116182 0.331930 0.879428 0.150 Uiso 0.61(2) 1 calc R . P D 5
H8'C H 0.049133 0.319803 0.812685 0.150 Uiso 0.61(2) 1 calc R . P D 5
C9 C -0.0922(5) 0.0879(6) 0.8625(7) 0.099(3) Uani 1 1 d . . . . .
H9A H -0.102962 0.122081 0.893773 0.148 Uiso 1 1 calc GR . . . .
H9B H -0.103225 0.046805 0.881145 0.148 Uiso 1 1 calc GR . . . .
H9C H -0.117474 0.093567 0.808152 0.148 Uiso 1 1 calc GR . . . .
C10 C 0.0349(9) -0.0557(8) 0.6764(9) 0.103(5) Uani 0.702(18) 1 d D U P E 1
H10A H 0.067045 -0.067556 0.648874 0.155 Uiso 0.702(18) 1 calc R . P E 1
H10B H 0.023282 -0.093247 0.701865 0.155 Uiso 0.702(18) 1 calc R . P E 1
H10C H -0.004649 -0.038594 0.639396 0.155 Uiso 0.702(18) 1 calc R . P E 1
C10' C 0.0873(18) -0.0736(9) 0.745(3) 0.106(7) Uani 0.298(18) 1 d D U P E 5
H10D H 0.112456 -0.082736 0.708110 0.159 Uiso 0.298(18) 1 calc R . P E 5
H10E H 0.115496 -0.079483 0.797901 0.159 Uiso 0.298(18) 1 calc R . P E 5
H10F H 0.049556 -0.102474 0.735455 0.159 Uiso 0.298(18) 1 calc R . P E 5
C11 C 0.2263(11) 0.1560(12) 0.6816(14) 0.104(4) Uani 0.5 1 d D U P F 5
H11A H 0.232723 0.117110 0.654633 0.156 Uiso 0.5 1 calc R . P F 5
H11B H 0.209929 0.189831 0.643575 0.156 Uiso 0.5 1 calc R . P F 5
H11C H 0.268259 0.169030 0.717551 0.156 Uiso 0.5 1 calc R . P F 5
C11' C 0.1832(10) 0.1702(10) 0.6501(9) 0.081(3) Uani 0.5 1 d D U P F 1
H11D H 0.198993 0.136821 0.621913 0.122 Uiso 0.5 1 calc R . P F 1
H11E H 0.140196 0.185431 0.618717 0.122 Uiso 0.5 1 calc R . P F 1
H11F H 0.214577 0.205586 0.660723 0.122 Uiso 0.5 1 calc R . P F 1
C12 C 0.2406(13) 0.1940(9) 0.9550(9) 0.101(6) Uani 0.72(4) 1 d D U P G 1
H12A H 0.268323 0.224020 0.936822 0.152 Uiso 0.72(4) 1 calc GR . P G 1
H12B H 0.268558 0.164516 0.992262 0.152 Uiso 0.72(4) 1 calc GR . P G 1
H12C H 0.212215 0.217343 0.980066 0.152 Uiso 0.72(4) 1 calc GR . P G 1
C12' C 0.2672(14) 0.178(3) 0.928(4) 0.103(8) Uani 0.28(4) 1 d D U P G 5
H12D H 0.281553 0.159795 0.979609 0.154 Uiso 0.28(4) 1 calc GR . P G 5
H12E H 0.269190 0.224654 0.931233 0.154 Uiso 0.28(4) 1 calc GR . P G 5
H12F H 0.296123 0.163403 0.897166 0.154 Uiso 0.28(4) 1 calc GR . P G 5
C13 C 0.0848(8) 0.0999(7) 1.0263(6) 0.100(4) Uani 0.753(16) 1 d D U P H 1
H13A H 0.057839 0.129475 1.046334 0.149 Uiso 0.753(16) 1 calc R . P H 1
H13B H 0.060043 0.060650 1.009349 0.149 Uiso 0.753(16) 1 calc R . P H 1
H13C H 0.125211 0.090128 1.067147 0.149 Uiso 0.753(16) 1 calc R . P H 1
C13' C 0.131(2) 0.161(2) 1.0364(15) 0.110(8) Uani 0.247(16) 1 d D U P H 5
H13D H 0.096121 0.183878 1.051678 0.165 Uiso 0.247(16) 1 calc R . P H 5
H13E H 0.150412 0.128991 1.075125 0.165 Uiso 0.247(16) 1 calc R . P H 5
H13F H 0.165138 0.191853 1.032840 0.165 Uiso 0.247(16) 1 calc R . P H 5
C14 C 0.1074(7) -0.0539(6) 0.9103(9) 0.094(4) Uani 0.715(14) 1 d D . P I 1
H14A H 0.067557 -0.078889 0.906336 0.141 Uiso 0.715(14) 1 calc GR . P I 1
H14B H 0.137346 -0.057944 0.962685 0.141 Uiso 0.715(14) 1 calc GR . P I 1
H14C H 0.129222 -0.069682 0.872600 0.141 Uiso 0.715(14) 1 calc GR . P I 1
C15 C 0.2565(6) 0.0305(8) 0.8364(9) 0.143(5) Uani 1 1 d . . . . .
H15A H 0.263915 0.017461 0.787269 0.215 Uiso 1 1 calc GR . . . .
H15B H 0.273319 -0.002279 0.875618 0.215 Uiso 1 1 calc GR . . . .
H15C H 0.279461 0.070658 0.853507 0.215 Uiso 1 1 calc GR . . . .
V7 V 0.39252(6) 0.54890(7) 0.73682(7) 0.0609(3) Uani 1 1 d . . . . .
V8 V 0.45102(15) 0.59431(14) 0.59698(16) 0.0564(6) Uani 0.5 1 d D U P J 1
V8' V 0.48268(19) 0.59979(17) 0.6393(2) 0.0772(8) Uani 0.5 1 d D U P J 5
V9 V 0.55263(13) 0.57899(15) 0.7719(2) 0.0649(5) Uani 0.5 1 d D . P J 1
V9' V 0.53061(13) 0.59988(14) 0.8311(2) 0.0649(5) Uani 0.5 1 d D . P J 5
V10 V 0.45057(17) 0.66443(14) 0.84578(17) 0.0694(7) Uani 0.5 1 d D U P J 1
V10' V 0.39893(13) 0.68726(11) 0.83187(13) 0.0508(5) Uani 0.5 1 d D U P J 5
V11 V 0.3468(2) 0.6786(2) 0.6662(2) 0.0627(7) Uani 0.5 1 d D . P J 1
V11' V 0.3516(2) 0.6860(2) 0.6377(2) 0.0627(7) Uani 0.5 1 d D . P J 5
V12 V 0.50337(17) 0.72221(15) 0.7003(2) 0.0606(6) Uani 0.5 1 d D . P J 1
V12' V 0.50368(17) 0.73676(15) 0.7353(2) 0.0606(6) Uani 0.5 1 d D . P J 5
P2 P 0.29901(11) 0.41122(10) 0.75688(15) 0.0722(6) Uani 1 1 d . . . . .
O20 O 0.3410(3) 0.4672(3) 0.7447(4) 0.0851(18) Uani 1 1 d . . . . .
O21 O 0.4487(6) 0.5704(6) 0.5105(5) 0.079(3) Uani 0.5 1 d D U P J 1
O21' O 0.5089(9) 0.5720(7) 0.5691(9) 0.110(4) Uani 0.5 1 d D U P J 5
O22 O 0.6244(5) 0.5435(6) 0.8062(10) 0.107(3) Uani 0.5 1 d D . P J 1
O22' O 0.5936(6) 0.5694(7) 0.8989(9) 0.107(3) Uani 0.5 1 d D . P J 5
O23 O 0.4539(7) 0.6891(6) 0.9317(6) 0.087(2) Uani 0.5 1 d D . P J 1
O23' O 0.3689(7) 0.7178(6) 0.8963(7) 0.087(2) Uani 0.5 1 d D . P J 5
O24 O 0.2759(6) 0.7151(6) 0.6317(8) 0.093(3) Uani 0.5 1 d D . P J 1
O24' O 0.2882(6) 0.7160(7) 0.5714(8) 0.093(3) Uani 0.5 1 d D . P J 5
O25 O 0.5423(8) 0.7856(5) 0.6875(10) 0.082(3) Uani 0.5 1 d D . P J 1
O25' O 0.5464(8) 0.7995(5) 0.7313(10) 0.082(3) Uani 0.5 1 d D . P J 5
O26 O 0.4061(8) 0.5205(8) 0.6257(7) 0.060(2) Uani 0.5 1 d D U P J 1
O26' O 0.4259(8) 0.5262(8) 0.6532(7) 0.060(2) Uani 0.5 1 d D U P J 5
O27 O 0.4887(5) 0.5068(4) 0.7784(6) 0.0598(17) Uani 0.5 1 d D . P J 1
O27' O 0.4654(5) 0.5260(4) 0.8162(6) 0.0598(17) Uani 0.5 1 d D . P J 5
O28 O 0.4044(5) 0.5788(5) 0.8402(5) 0.0616(17) Uani 0.5 1 d D U P J 1
O28' O 0.3551(5) 0.6001(5) 0.8163(6) 0.0616(17) Uani 0.5 1 d D U P J 5
O29 O 0.3163(7) 0.5903(8) 0.6865(6) 0.059(2) Uani 0.5 1 d D . P J 1
O29' O 0.3148(7) 0.5978(8) 0.6523(6) 0.059(2) Uani 0.5 1 d D . P J 5
O30 O 0.5343(6) 0.5569(6) 0.6554(11) 0.090(3) Uani 0.5 1 d D U P J 1
O30' O 0.5481(6) 0.5687(6) 0.7238(12) 0.090(3) Uani 0.5 1 d D U P J 5
O31 O 0.5401(6) 0.6113(7) 0.8682(6) 0.073(2) Uani 0.5 1 d D U P J 1
O31' O 0.4806(5) 0.6425(6) 0.9008(5) 0.073(2) Uani 0.5 1 d D U P J 5
O32 O 0.3629(6) 0.6983(6) 0.7812(8) 0.069(2) Uani 0.5 1 d D U P J 1
O32' O 0.3305(5) 0.7144(5) 0.7336(6) 0.0581(19) Uani 0.5 1 d D U P J 5
O33 O 0.3641(7) 0.6418(8) 0.5686(7) 0.079(3) Uani 0.5 1 d D U P J 1
O33' O 0.4010(7) 0.6413(8) 0.5689(7) 0.079(3) Uani 0.5 1 d D U P J 5
O34 O 0.4953(7) 0.6740(6) 0.5983(8) 0.080(2) Uani 0.5 1 d D U P J 1
O34' O 0.5270(7) 0.6821(6) 0.6530(8) 0.080(2) Uani 0.5 1 d D U P J 5
O35 O 0.5821(5) 0.6665(5) 0.7482(7) 0.073(2) Uani 0.5 1 d D U P J 1
O35' O 0.5687(5) 0.6862(5) 0.8186(7) 0.073(2) Uani 0.5 1 d D U P J 5
O36 O 0.4952(5) 0.7378(5) 0.8099(6) 0.0608(17) Uani 0.5 1 d D . P J 1
O36' O 0.4575(5) 0.7594(5) 0.8157(6) 0.0608(17) Uani 0.5 1 d D . P J 5
O37 O 0.414(6) 0.754(3) 0.664(3) 0.076(5) Uani 0.5 1 d D U P J 1
O37' O 0.414(6) 0.755(3) 0.650(3) 0.076(5) Uani 0.5 1 d D U P J 5
O38 O 0.4448(2) 0.6329(3) 0.7241(3) 0.0685(14) Uani 1 1 d . . . . .
C16 C 0.2921(6) 0.3517(5) 0.6821(8) 0.112(4) Uani 1 1 d . . . . .
H16A H 0.271516 0.370584 0.631284 0.168 Uiso 1 1 calc GR . . . .
H16B H 0.265081 0.316275 0.690956 0.168 Uiso 1 1 calc GR . . . .
H16C H 0.336067 0.336033 0.683776 0.168 Uiso 1 1 calc GR . . . .
C17 C 0.3343(5) 0.3720(5) 0.8512(7) 0.094(3) Uani 1 1 d . . . . .
H17A H 0.378980 0.357349 0.854728 0.141 Uiso 1 1 calc GR . . . .
H17B H 0.306892 0.335605 0.855942 0.141 Uiso 1 1 calc GR . . . .
H17C H 0.335869 0.402286 0.893074 0.141 Uiso 1 1 calc GR . . . .
C18 C 0.2157(5) 0.4332(5) 0.7563(7) 0.092(3) Uani 1 1 d . . . . .
H18A H 0.217464 0.463082 0.798585 0.138 Uiso 1 1 calc GR . . . .
H18B H 0.191390 0.395075 0.763167 0.138 Uiso 1 1 calc GR . . . .
H18C H 0.193310 0.453319 0.706680 0.138 Uiso 1 1 calc GR . . . .
C19 C 0.3924(12) 0.4610(11) 0.5855(15) 0.079(5) Uani 0.5 1 d D U P J 1
H19A H 0.369473 0.432883 0.612779 0.118 Uiso 0.5 1 calc R . P J 1
H19B H 0.364459 0.468323 0.532637 0.118 Uiso 0.5 1 calc R . P J 1
H19C H 0.433717 0.441146 0.583636 0.118 Uiso 0.5 1 calc R . P J 1
C19' C 0.4134(13) 0.4703(11) 0.6057(14) 0.081(5) Uani 0.5 1 d D U P J 5
H19D H 0.438101 0.472614 0.567231 0.121 Uiso 0.5 1 calc R . P J 5
H19E H 0.427278 0.432625 0.638272 0.121 Uiso 0.5 1 calc R . P J 5
H19F H 0.366230 0.467348 0.579145 0.121 Uiso 0.5 1 calc R . P J 5
C20 C 0.5090(12) 0.4480(9) 0.8174(17) 0.104(6) Uani 0.5 1 d D . P J 1
H20A H 0.470334 0.421088 0.812952 0.156 Uiso 0.5 1 calc R . P J 1
H20B H 0.539455 0.426366 0.793786 0.156 Uiso 0.5 1 calc R . P J 1
H20C H 0.531005 0.456221 0.872202 0.156 Uiso 0.5 1 calc R . P J 1
C20' C 0.4828(12) 0.4637(8) 0.8473(17) 0.104(6) Uani 0.5 1 d D . P J 5
H20D H 0.524073 0.465814 0.889054 0.156 Uiso 0.5 1 calc R . P J 5
H20E H 0.447815 0.447155 0.867776 0.156 Uiso 0.5 1 calc R . P J 5
H20F H 0.488387 0.435477 0.806290 0.156 Uiso 0.5 1 calc R . P J 5
C21 C 0.4210(14) 0.5420(10) 0.9128(10) 0.113(6) Uani 0.5 1 d D U P J 1
H21A H 0.423748 0.570622 0.956474 0.170 Uiso 0.5 1 calc R . P J 1
H21B H 0.386867 0.509996 0.910346 0.170 Uiso 0.5 1 calc R . P J 1
H21C H 0.463503 0.520796 0.919730 0.170 Uiso 0.5 1 calc R . P J 1
C21' C 0.2856(8) 0.5989(10) 0.8169(13) 0.095(5) Uani 0.5 1 d D U P J 5
H21D H 0.269004 0.555183 0.809045 0.143 Uiso 0.5 1 calc R . P J 5
H21E H 0.282183 0.614575 0.866926 0.143 Uiso 0.5 1 calc R . P J 5
H21F H 0.259394 0.625978 0.775271 0.143 Uiso 0.5 1 calc R . P J 5
C22 C 0.2572(11) 0.5602(12) 0.6388(14) 0.108(7) Uani 0.5 1 d D . P J 1
H22A H 0.223478 0.592613 0.618514 0.162 Uiso 0.5 1 calc R . P J 1
H22B H 0.267223 0.538157 0.595496 0.162 Uiso 0.5 1 calc R . P J 1
H22C H 0.240880 0.529546 0.669929 0.162 Uiso 0.5 1 calc R . P J 1
C22' C 0.2645(11) 0.5690(12) 0.5895(13) 0.108(7) Uani 0.5 1 d D . P J 5
H22D H 0.252605 0.527413 0.605936 0.162 Uiso 0.5 1 calc R . P J 5
H22E H 0.225556 0.596440 0.575538 0.162 Uiso 0.5 1 calc R . P J 5
H22F H 0.281365 0.563687 0.544415 0.162 Uiso 0.5 1 calc R . P J 5
C23 C 0.5626(9) 0.5017(10) 0.6316(16) 0.106(6) Uani 0.5 1 d D U P J 1
H23A H 0.604400 0.491843 0.670059 0.160 Uiso 0.5 1 calc R . P J 1
H23B H 0.532364 0.465746 0.627127 0.160 Uiso 0.5 1 calc R . P J 1
H23C H 0.570426 0.509658 0.581281 0.160 Uiso 0.5 1 calc R . P J 1
C23' C 0.5813(12) 0.5087(11) 0.733(2) 0.135(7) Uani 0.5 1 d D U P J 5
H23D H 0.613260 0.506679 0.784155 0.202 Uiso 0.5 1 calc R . P J 5
H23E H 0.549055 0.474418 0.727750 0.202 Uiso 0.5 1 calc R . P J 5
H23F H 0.604154 0.504072 0.692846 0.202 Uiso 0.5 1 calc R . P J 5
C24 C 0.5976(10) 0.6430(12) 0.9221(11) 0.106(4) Uani 0.5 1 d D U P J 1
H24A H 0.585745 0.657282 0.968288 0.159 Uiso 0.5 1 calc R . P J 1
H24B H 0.634342 0.613041 0.937345 0.159 Uiso 0.5 1 calc R . P J 1
H24C H 0.610513 0.679755 0.896309 0.159 Uiso 0.5 1 calc R . P J 1
C24' C 0.4751(11) 0.6064(12) 0.9687(10) 0.106(4) Uani 0.5 1 d D U P J 5
H24D H 0.517994 0.587979 0.995521 0.159 Uiso 0.5 1 calc R . P J 5
H24E H 0.461020 0.634920 1.004043 0.159 Uiso 0.5 1 calc R . P J 5
H24F H 0.442709 0.572347 0.951853 0.159 Uiso 0.5 1 calc R . P J 5
C25 C 0.3052(10) 0.6878(11) 0.8131(14) 0.104(5) Uani 0.5 1 d D U P J 1
H25A H 0.265439 0.705950 0.777510 0.156 Uiso 0.5 1 calc R . P J 1
H25B H 0.298877 0.642096 0.818724 0.156 Uiso 0.5 1 calc R . P J 1
H25C H 0.313700 0.708426 0.863780 0.156 Uiso 0.5 1 calc R . P J 1
C25' C 0.2776(11) 0.7617(13) 0.7363(14) 0.124(7) Uani 0.5 1 d D U P J 5
H25D H 0.277000 0.767631 0.790158 0.185 Uiso 0.5 1 calc R . P J 5
H25E H 0.286729 0.802431 0.715094 0.185 Uiso 0.5 1 calc R . P J 5
H25F H 0.234692 0.745750 0.705577 0.185 Uiso 0.5 1 calc R . P J 5
C26 C 0.3173(13) 0.6350(13) 0.4951(12) 0.123(7) Uani 0.5 1 d D U P J 1
H26A H 0.278912 0.661671 0.492832 0.184 Uiso 0.5 1 calc R . P J 1
H26B H 0.337175 0.648201 0.454498 0.184 Uiso 0.5 1 calc R . P J 1
H26C H 0.303596 0.590466 0.487040 0.184 Uiso 0.5 1 calc R . P J 1
C26' C 0.3857(16) 0.6515(14) 0.4875(10) 0.126(7) Uani 0.5 1 d D U P J 5
H26D H 0.342845 0.672598 0.469253 0.188 Uiso 0.5 1 calc R . P J 5
H26E H 0.419625 0.678270 0.476170 0.188 Uiso 0.5 1 calc R . P J 5
H26F H 0.383998 0.610515 0.461118 0.188 Uiso 0.5 1 calc R . P J 5
C27 C 0.5168(12) 0.7069(11) 0.5384(13) 0.104(6) Uani 0.5 1 d D U P J 1
H27A H 0.538034 0.747006 0.559201 0.156 Uiso 0.5 1 calc R . P J 1
H27B H 0.548208 0.680131 0.521857 0.156 Uiso 0.5 1 calc R . P J 1
H27C H 0.478663 0.715580 0.494031 0.156 Uiso 0.5 1 calc R . P J 1
C27' C 0.5826(13) 0.6942(14) 0.6226(19) 0.136(7) Uani 0.5 1 d D U P J 5
H27D H 0.598158 0.737787 0.635047 0.204 Uiso 0.5 1 calc R . P J 5
H27E H 0.618176 0.664337 0.645909 0.204 Uiso 0.5 1 calc R . P J 5
H27F H 0.568842 0.688512 0.566208 0.204 Uiso 0.5 1 calc R . P J 5
C28 C 0.6346(9) 0.6724(9) 0.7113(13) 0.087(5) Uani 0.5 1 d D U P J 1
H28A H 0.671113 0.644333 0.737230 0.131 Uiso 0.5 1 calc R . P J 1
H28B H 0.618050 0.660459 0.656629 0.131 Uiso 0.5 1 calc R . P J 1
H28C H 0.650192 0.716500 0.715230 0.131 Uiso 0.5 1 calc R . P J 1
C28' C 0.6053(9) 0.7196(9) 0.8883(11) 0.095(5) Uani 0.5 1 d D U P J 5
H28D H 0.620830 0.760400 0.874076 0.143 Uiso 0.5 1 calc R . P J 5
H28E H 0.576516 0.727031 0.921630 0.143 Uiso 0.5 1 calc R . P J 5
H28F H 0.643034 0.693799 0.916279 0.143 Uiso 0.5 1 calc R . P J 5
C29 C 0.4835(12) 0.8012(8) 0.8345(13) 0.092(4) Uani 0.5 1 d D . P J 1
H29A H 0.508168 0.832056 0.812932 0.138 Uiso 0.5 1 calc R . P J 1
H29B H 0.436427 0.810822 0.816056 0.138 Uiso 0.5 1 calc R . P J 1
H29C H 0.498106 0.803454 0.891194 0.138 Uiso 0.5 1 calc R . P J 1
C29' C 0.4342(12) 0.8242(8) 0.8166(14) 0.092(4) Uani 0.5 1 d D . P J 5
H29D H 0.412895 0.828896 0.858021 0.138 Uiso 0.5 1 calc R . P J 5
H29E H 0.471604 0.853547 0.825766 0.138 Uiso 0.5 1 calc R . P J 5
H29F H 0.402562 0.834016 0.766627 0.138 Uiso 0.5 1 calc R . P J 5
C30 C 0.3889(10) 0.8006(13) 0.6067(15) 0.085(6) Uani 0.5 1 d D U P J 1
H30A H 0.341985 0.807079 0.601063 0.128 Uiso 0.5 1 calc R . P J 1
H30B H 0.412550 0.840757 0.621857 0.128 Uiso 0.5 1 calc R . P J 1
H30C H 0.394772 0.786231 0.557304 0.128 Uiso 0.5 1 calc R . P J 1
C30' C 0.4204(15) 0.7990(14) 0.5931(13) 0.109(7) Uani 0.5 1 d D U P J 5
H30D H 0.456147 0.828838 0.616010 0.163 Uiso 0.5 1 calc R . P J 5
H30E H 0.430509 0.775963 0.550507 0.163 Uiso 0.5 1 calc R . P J 5
H30F H 0.379158 0.822495 0.573221 0.163 Uiso 0.5 1 calc R . P J 5
C14' C 0.0857(18) -0.0171(18) 0.9658(15) 0.094(4) Uani 0.285(14) 1 d D . P I 5
H14D H 0.074836 0.015528 0.999028 0.141 Uiso 0.285(14) 1 calc GR . P I 5
H14E H 0.127975 -0.036670 0.992615 0.141 Uiso 0.285(14) 1 calc GR . P I 5
H14F H 0.051247 -0.049742 0.954147 0.141 Uiso 0.285(14) 1 calc GR . P I 5

loop_
_atom_site_aniso_label
_atom_site_aniso_U_11
_atom_site_aniso_U_22
_atom_site_aniso_U_33
_atom_site_aniso_U_23
_atom_site_aniso_U_13
_atom_site_aniso_U_12
V1 0.0694(7) 0.0648(7) 0.0383(5) 0.0030(5) 0.0151(5) -0.0184(6)
V2 0.0750(8) 0.0746(8) 0.0529(7) 0.0085(6) 0.0125(6) -0.0270(7)
V3 0.0803(8) 0.0726(8) 0.0422(6) -0.0032(5) 0.0192(6) -0.0103(6)
V4 0.0881(9) 0.0627(7) 0.0613(7) 0.0058(6) 0.0340(7) -0.0174(6)
V5 0.0926(10) 0.0767(9) 0.0774(9) 0.0034(7) 0.0484(8) -0.0083(7)
V6 0.0772(9) 0.0907(10) 0.0632(8) 0.0261(7) 0.0171(7) -0.0014(7)
P1 0.0630(11) 0.1176(19) 0.0613(12) -0.0021(12) 0.0192(9) -0.0131(12)
O1 0.084(4) 0.096(4) 0.046(3) 0.010(3) -0.004(3) -0.015(3)
O2 0.094(4) 0.095(4) 0.073(4) 0.016(3) 0.010(3) -0.044(3)
O3 0.119(5) 0.104(5) 0.066(4) -0.023(3) 0.041(4) -0.012(4)
O4 0.110(5) 0.072(3) 0.090(4) 0.010(3) 0.046(4) -0.026(3)
O5 0.121(6) 0.103(5) 0.124(6) -0.002(4) 0.077(5) -0.004(4)
O6 0.086(4) 0.128(6) 0.093(5) 0.052(4) 0.022(4) 0.009(4)
O7 0.079(3) 0.069(3) 0.054(3) 0.016(2) 0.011(2) -0.022(3)
O8 0.072(3) 0.072(3) 0.061(3) 0.000(2) 0.022(2) -0.001(2)
O9 0.083(3) 0.076(3) 0.054(3) -0.005(2) 0.017(2) -0.032(3)
O10 0.098(4) 0.089(4) 0.045(3) -0.007(2) 0.031(3) -0.024(3)
O11 0.098(4) 0.063(3) 0.056(3) -0.008(2) 0.015(3) -0.019(3)
O12 0.074(3) 0.075(3) 0.058(3) 0.005(2) 0.028(2) -0.013(3)
O13 0.122(5) 0.065(3) 0.090(4) -0.007(3) 0.055(4) -0.018(3)
O14 0.088(4) 0.094(4) 0.081(4) 0.016(3) 0.043(3) -0.023(3)
O15 0.085(4) 0.097(4) 0.062(3) 0.016(3) 0.004(3) -0.027(3)
O16 0.098(4) 0.100(4) 0.042(3) 0.010(3) 0.008(3) -0.009(3)
O17 0.091(4) 0.066(3) 0.072(3) 0.023(3) 0.034(3) 0.002(3)
O18 0.079(4) 0.093(4) 0.098(4) 0.021(3) 0.036(3) 0.002(3)
O19 0.074(3) 0.062(3) 0.042(2) 0.0054(19) 0.021(2) -0.011(2)
C1 0.088(7) 0.181(12) 0.060(5) -0.008(6) -0.004(5) 0.014(7)
C2 0.071(5) 0.126(9) 0.099(7) 0.005(6) 0.018(5) 0.010(5)
C3 0.084(7) 0.183(14) 0.186(15) -0.025(11) 0.076(9) -0.032(8)
C4 0.103(13) 0.094(12) 0.082(12) 0.034(10) -0.006(10) -0.031(11)
C4' 0.110(11) 0.077(9) 0.105(11) 0.043(8) -0.008(9) -0.027(8)
C5 0.091(9) 0.107(11) 0.086(9) -0.002(8) 0.026(8) 0.040(8)
C5' 0.102(13) 0.093(12) 0.084(11) -0.002(11) 0.004(11) 0.016(11)
C6 0.080(9) 0.090(9) 0.079(7) 0.003(6) 0.005(7) -0.031(8)
C6' 0.077(13) 0.078(12) 0.056(10) -0.010(9) 0.001(11) -0.021(11)
C7 0.175(13) 0.173(12) 0.056(5) -0.002(6) 0.057(7) 0.009(10)
C8 0.120(13) 0.085(11) 0.085(12) -0.024(10) 0.014(11) -0.023(11)
C8' 0.133(12) 0.084(9) 0.083(10) -0.001(8) 0.031(9) -0.010(9)
C9 0.085(6) 0.115(8) 0.101(7) -0.016(6) 0.033(6) -0.011(6)
C10 0.126(10) 0.096(9) 0.107(9) -0.026(7) 0.064(8) -0.028(8)
C10' 0.125(14) 0.084(12) 0.124(14) -0.008(12) 0.059(12) -0.033(12)
C11 0.103(8) 0.116(8) 0.103(8) 0.011(7) 0.046(7) -0.025(7)
C11' 0.077(7) 0.102(7) 0.081(7) 0.016(6) 0.049(6) -0.021(6)
C12 0.113(11) 0.125(10) 0.052(7) 0.003(7) 0.002(7) -0.033(9)
C12' 0.093(14) 0.123(14) 0.075(14) 0.004(13) -0.004(12) -0.021(13)
C13 0.129(9) 0.123(9) 0.044(5) 0.025(6) 0.018(6) 0.008(8)
C13' 0.118(14) 0.135(14) 0.058(12) 0.014(13) -0.005(12) 0.008(13)
C14 0.088(8) 0.090(9) 0.108(10) 0.031(7) 0.035(7) 0.005(7)
C15 0.093(8) 0.204(16) 0.137(12) 0.005(11) 0.039(8) 0.025(9)
V7 0.0647(7) 0.0761(8) 0.0433(6) -0.0032(5) 0.0177(5) -0.0275(6)
V8 0.0636(15) 0.0676(14) 0.0446(13) -0.0037(12) 0.0263(11) -0.0101(12)
V8' 0.088(2) 0.0837(17) 0.078(2) -0.0158(17) 0.0544(17) -0.0241(17)
V9 0.0455(9) 0.0667(12) 0.0737(13) 0.0044(10) 0.0024(9) -0.0036(8)
V9' 0.0455(9) 0.0667(12) 0.0737(13) 0.0044(10) 0.0024(9) -0.0036(8)
V10 0.089(2) 0.0681(15) 0.0607(15) -0.0181(12) 0.0366(15) -0.0166(14)
V10' 0.0543(12) 0.0570(12) 0.0406(11) -0.0039(9) 0.0128(10) -0.0092(10)
V11 0.0591(10) 0.0690(13) 0.060(2) 0.0129(17) 0.0163(15) -0.0017(9)
V11' 0.0591(10) 0.0690(13) 0.060(2) 0.0129(17) 0.0163(15) -0.0017(9)
V12 0.0600(8) 0.0541(13) 0.076(2) -0.0071(11) 0.0322(14) -0.0126(9)
V12' 0.0600(8) 0.0541(13) 0.076(2) -0.0071(11) 0.0322(14) -0.0126(9)
P2 0.0701(11) 0.0656(11) 0.0959(15) -0.0145(10) 0.0478(11) -0.0192(9)
O20 0.100(4) 0.080(4) 0.094(4) -0.021(3) 0.057(4) -0.042(3)
O21 0.093(7) 0.105(8) 0.045(5) -0.009(5) 0.029(5) -0.016(6)
O21' 0.142(11) 0.117(9) 0.107(9) -0.026(8) 0.094(9) -0.026(8)
O22 0.059(5) 0.087(6) 0.147(9) 0.015(6) -0.020(5) 0.007(4)
O22' 0.059(5) 0.087(6) 0.147(9) 0.015(6) -0.020(5) 0.007(4)
O23 0.116(7) 0.090(6) 0.066(5) -0.019(4) 0.044(5) -0.023(5)
O23' 0.116(7) 0.090(6) 0.066(5) -0.019(4) 0.044(5) -0.023(5)
O24 0.083(5) 0.097(6) 0.082(6) 0.025(6) -0.003(5) 0.007(5)
O24' 0.083(5) 0.097(6) 0.082(6) 0.025(6) -0.003(5) 0.007(5)
O25 0.080(5) 0.062(5) 0.119(11) -0.009(6) 0.052(8) -0.019(4)
O25' 0.080(5) 0.062(5) 0.119(11) -0.009(6) 0.052(8) -0.019(4)
O26 0.077(6) 0.069(4) 0.042(6) -0.022(5) 0.030(4) -0.014(5)
O26' 0.077(6) 0.069(4) 0.042(6) -0.022(5) 0.030(4) -0.014(5)
O27 0.052(4) 0.050(4) 0.074(5) 0.008(3) 0.012(3) 0.002(3)
O27' 0.052(4) 0.050(4) 0.074(5) 0.008(3) 0.012(3) 0.002(3)
O28 0.077(4) 0.065(4) 0.053(4) 0.003(3) 0.036(4) -0.007(4)
O28' 0.077(4) 0.065(4) 0.053(4) 0.003(3) 0.036(4) -0.007(4)
O29 0.046(3) 0.076(5) 0.052(7) 0.001(6) 0.012(6) -0.013(3)
O29' 0.046(3) 0.076(5) 0.052(7) 0.001(6) 0.012(6) -0.013(3)
O30 0.057(4) 0.070(5) 0.149(10) -0.018(7) 0.039(7) -0.004(4)
O30' 0.057(4) 0.070(5) 0.149(10) -0.018(7) 0.039(7) -0.004(4)
O31 0.064(4) 0.111(6) 0.028(3) 0.013(4) -0.014(3) -0.010(4)
O31' 0.064(4) 0.111(6) 0.028(3) 0.013(4) -0.014(3) -0.010(4)
O32 0.074(5) 0.074(4) 0.072(5) -0.013(4) 0.043(4) -0.009(4)
O32' 0.052(4) 0.074(5) 0.050(4) 0.002(4) 0.017(4) -0.005(4)
O33 0.106(9) 0.095(5) 0.045(3) 0.011(3) 0.038(6) -0.002(8)
O33' 0.106(9) 0.095(5) 0.045(3) 0.011(3) 0.038(6) -0.002(8)
O34 0.094(7) 0.084(5) 0.085(6) -0.007(5) 0.062(6) -0.023(5)
O34' 0.094(7) 0.084(5) 0.085(6) -0.007(5) 0.062(6) -0.023(5)
O35 0.051(3) 0.071(4) 0.095(6) -0.006(4) 0.017(4) -0.016(3)
O35' 0.051(3) 0.071(4) 0.095(6) -0.006(4) 0.017(4) -0.016(3)
O36 0.063(5) 0.052(4) 0.065(4) -0.007(3) 0.015(4) -0.012(3)
O36' 0.063(5) 0.052(4) 0.065(4) -0.007(3) 0.015(4) -0.012(3)
O37 0.087(4) 0.076(4) 0.065(14) 0.012(7) 0.021(14) -0.004(3)
O37' 0.087(4) 0.076(4) 0.065(14) 0.012(7) 0.021(14) -0.004(3)
O38 0.049(2) 0.081(3) 0.069(3) 0.022(3) 0.006(2) -0.016(2)
C16 0.113(8) 0.097(7) 0.141(10) -0.055(7) 0.061(8) -0.042(6)
C17 0.078(6) 0.093(7) 0.126(8) 0.009(6) 0.053(6) -0.008(5)
C18 0.076(5) 0.082(6) 0.125(8) 0.012(6) 0.042(6) -0.001(5)
C19 0.086(11) 0.091(9) 0.062(10) -0.038(8) 0.027(8) -0.021(8)
C19' 0.096(12) 0.094(10) 0.060(10) -0.036(8) 0.034(8) -0.013(9)
C20 0.082(13) 0.066(9) 0.153(19) 0.032(10) 0.013(9) 0.017(7)
C20' 0.082(13) 0.066(9) 0.153(19) 0.032(10) 0.013(9) 0.017(7)
C21 0.174(16) 0.096(12) 0.067(10) 0.014(9) 0.031(11) -0.007(12)
C21' 0.082(10) 0.102(11) 0.123(12) -0.027(10) 0.064(9) -0.013(9)
C22 0.077(8) 0.100(10) 0.116(16) 0.032(12) -0.023(12) -0.023(7)
C22' 0.077(8) 0.100(10) 0.116(16) 0.032(12) -0.023(12) -0.023(7)
C23 0.067(9) 0.097(11) 0.159(16) -0.038(12) 0.036(10) 0.012(9)
C23' 0.091(12) 0.126(15) 0.189(18) -0.006(15) 0.042(13) 0.013(12)
C24 0.101(8) 0.144(10) 0.060(7) 0.010(7) 0.001(6) -0.003(8)
C24' 0.101(8) 0.144(10) 0.060(7) 0.010(7) 0.001(6) -0.003(8)
C25 0.104(11) 0.103(12) 0.133(13) -0.025(11) 0.080(10) -0.019(10)
C25' 0.101(12) 0.180(16) 0.090(12) -0.003(12) 0.027(10) 0.042(12)
C26 0.131(15) 0.135(14) 0.074(11) -0.021(11) -0.016(11) 0.016(13)
C26' 0.166(17) 0.151(15) 0.060(10) 0.001(11) 0.031(11) -0.005(15)
C27 0.122(13) 0.109(12) 0.105(12) 0.010(10) 0.072(11) -0.012(11)
C27' 0.136(15) 0.143(15) 0.154(16) -0.012(14) 0.082(13) -0.045(13)
C28 0.065(8) 0.082(10) 0.126(13) -0.006(9) 0.044(9) -0.012(8)
C28' 0.070(9) 0.082(10) 0.121(13) -0.012(10) 0.007(9) -0.027(8)
C29 0.108(11) 0.076(9) 0.103(10) -0.018(8) 0.046(11) -0.011(8)
C29' 0.108(11) 0.076(9) 0.103(10) -0.018(8) 0.046(11) -0.011(8)
C30 0.067(10) 0.098(12) 0.090(14) 0.017(10) 0.022(9) 0.000(9)
C30' 0.142(16) 0.120(14) 0.047(9) 0.017(9) -0.001(12) -0.017(15)
C14' 0.088(8) 0.090(9) 0.108(10) 0.031(7) 0.035(7) 0.005(7)

loop_
_atom_type_symbol
_atom_type_description
_atom_type_scat_dispersion_real
_atom_type_scat_dispersion_imag
_atom_type_scat_source
C C 0.0181 0.0091 'International Tables Vol C Tables 4.2.6.8 and 6.1.1.4'
H H 0.0000 0.0000 'International Tables Vol C Tables 4.2.6.8 and 6.1.1.4'
O O 0.0492 0.0322 'International Tables Vol C Tables 4.2.6.8 and 6.1.1.4'
P P 0.2955 0.4335 'International Tables Vol C Tables 4.2.6.8 and 6.1.1.4'
V V 0.0687 2.1097 'International Tables Vol C Tables 4.2.6.8 and 6.1.1.4'

loop_
_geom_angle_atom_site_label_1
_geom_angle_atom_site_label_2
_geom_angle_atom_site_label_3
_geom_angle
O1 V1 O19 178.8(2)
O7 V1 O1 95.8(2)
O7 V1 O9 170.5(2)
O7 V1 O19 84.6(2)
O8 V1 O1 95.4(3)
O8 V1 O7 89.3(2)
O8 V1 O9 90.2(2)
O8 V1 O19 85.7(2)
O9 V1 O1 93.7(2)
O9 V1 O19 85.9(2)
O10 V1 O1 93.9(3)
O10 V1 O7 90.1(2)
O10 V1 O8 170.7(2)
O10 V1 O9 88.8(2)
O10 V1 O19 84.9(2)
O2 V2 O7 102.9(3)
O2 V2 O11 101.7(3)
O2 V2 O14 99.7(3)
O2 V2 O15 100.2(3)
O2 V2 O19 177.3(3)
O7 V2 O11 88.7(2)
O7 V2 O14 88.6(3)
O7 V2 O15 157.0(2)
O7 V2 O19 79.31(18)
O11 V2 O15 85.7(3)
O11 V2 O19 79.79(19)
O14 V2 O11 158.4(2)
O14 V2 O15 88.4(3)
O14 V2 O19 78.7(2)
O15 V2 O19 77.7(2)
O3 V3 O8 101.5(3)
O3 V3 O11 100.0(3)
O3 V3 O12 101.4(3)
O3 V3 O16 100.3(3)
O3 V3 O19 178.4(3)
O8 V3 O11 88.8(2)
O8 V3 O12 87.9(2)
O8 V3 O16 158.2(2)
O8 V3 O19 79.89(19)
O11 V3 O12 158.6(2)
O11 V3 O16 88.8(3)
O11 V3 O19 79.2(2)
O12 V3 O16 86.5(2)
O12 V3 O19 79.44(19)
O16 V3 O19 78.3(2)
O4 V4 O9 102.3(3)
O4 V4 O12 100.1(3)
O4 V4 O13 101.1(3)
O4 V4 O17 100.3(3)
O4 V4 O19 177.9(3)
O9 V4 O17 157.3(2)
O9 V4 O19 79.73(19)
O12 V4 O9 88.2(2)
O12 V4 O13 158.7(2)
O12 V4 O17 87.9(2)
O12 V4 O19 79.50(19)
O13 V4 O9 88.8(3)
O13 V4 O17 86.8(3)
O13 V4 O19 79.3(2)
O17 V4 O19 77.62(19)
O5 V5 O10 102.0(4)
O5 V5 O13 98.3(3)
O5 V5 O14 102.2(3)
O5 V5 O18 100.4(4)
O5 V5 O19 177.7(3)
O10 V5 O13 88.6(3)
O10 V5 O14 89.1(3)
O10 V5 O18 157.6(3)
O10 V5 O19 79.9(2)
O13 V5 O18 87.8(3)
O13 V5 O19 80.3(2)
O14 V5 O13 159.3(3)
O14 V5 O18 86.6(3)
O14 V5 O19 79.1(2)
O18 V5 O19 77.7(2)
O6 V6 O15 99.6(3)
O6 V6 O16 99.2(3)
O6 V6 O17 98.9(3)
O6 V6 O18 99.7(4)
O6 V6 O19 179.2(4)
O15 V6 O17 161.4(2)
O15 V6 O18 89.0(3)
O15 V6 O19 81.0(2)
O16 V6 O15 89.6(3)
O16 V6 O17 87.4(3)
O16 V6 O18 161.0(3)
O16 V6 O19 81.4(2)
O17 V6 O19 80.4(2)
O18 V6 O17 87.9(3)
O18 V6 O19 79.7(2)
O1 P1 C1 111.3(5)
O1 P1 C2 112.1(4)
O1 P1 C3 113.8(6)
C1 P1 C3 107.2(6)
C2 P1 C1 107.2(6)
C2 P1 C3 104.7(6)
P1 O1 V1 168.6(4)
V1 O7 V2 105.7(2)
C4 O7 V1 128.3(11)
C4 O7 V2 117.7(12)
C4' O7 V1 124.0(8)
C4' O7 V2 125.0(8)
V1 O8 V3 104.8(3)
C5 O8 V1 129.5(8)
C5 O8 V3 124.8(8)
C5' O8 V1 119.4(14)
C5' O8 V3 119.4(12)
V1 O9 V4 105.1(2)
C6 O9 V1 127.6(7)
C6 O9 V4 125.3(8)
C6' O9 V1 120.0(15)
C6' O9 V4 108.8(15)
V1 O10 V5 104.8(2)
C7 O10 V1 128.7(7)
C7 O10 V5 126.1(7)
V2 O11 V3 111.0(2)
C8 O11 V2 124.1(14)
C8 O11 V3 122.3(14)
C8' O11 V2 122.1(9)
C8' O11 V3 118.5(10)
V4 O12 V3 111.6(2)
C9 O12 V3 120.7(6)
C9 O12 V4 116.1(5)
V4 O13 V5 110.7(3)
C10 O13 V4 119.4(7)
C10 O13 V5 121.8(7)
C10' O13 V4 119.9(15)
C10' O13 V5 117.2(15)
V2 O14 V5 111.4(3)
C11 O14 V2 126.8(11)
C11 O14 V5 121.6(11)
C11' O14 V2 114.8(9)
C11' O14 V5 114.9(9)
V6 O15 V2 110.9(3)
C12 O15 V2 120.0(9)
C12 O15 V6 120.2(8)
C12' O15 V2 120(2)
C12' O15 V6 128(2)
V6 O16 V3 111.1(3)
C13 O16 V3 115.8(7)
C13 O16 V6 117.7(7)
C13' O16 V3 118.7(19)
C13' O16 V6 122(2)
V6 O17 V4 111.9(2)
C14 O17 V4 115.3(8)
C14 O17 V6 123.0(7)
C14' O17 V4 122.9(15)
C14' O17 V6 115.1(16)
V6 O18 V5 111.6(3)
C15 O18 V5 119.1(7)
C15 O18 V6 119.8(8)
V1 O19 V2 90.34(17)
V1 O19 V3 89.52(19)
V1 O19 V4 89.24(18)
V1 O19 V5 90.28(17)
V1 O19 V6 178.5(2)
V2 O19 V3 89.99(17)
V2 O19 V4 179.3(3)
V3 O19 V4 89.45(16)
V5 O19 V2 90.86(16)
V5 O19 V3 179.1(2)
V5 O19 V4 89.70(17)
V6 O19 V2 90.38(18)
V6 O19 V3 89.19(16)
V6 O19 V4 90.04(16)
V6 O19 V5 91.00(19)
P1 C1 H1A 109.5
P1 C1 H1B 109.5
P1 C1 H1C 109.5
H1A C1 H1B 109.5
H1A C1 H1C 109.5
H1B C1 H1C 109.5
P1 C2 H2A 109.5
P1 C2 H2B 109.5
P1 C2 H2C 109.5
H2A C2 H2B 109.5
H2A C2 H2C 109.5
H2B C2 H2C 109.5
P1 C3 H3A 109.5
P1 C3 H3B 109.5
P1 C3 H3C 109.5
H3A C3 H3B 109.5
H3A C3 H3C 109.5
H3B C3 H3C 109.5
O7 C4 H4A 109.5
O7 C4 H4B 109.5
O7 C4 H4C 109.5
H4A C4 H4B 109.5
H4A C4 H4C 109.5
H4B C4 H4C 109.5
O7 C4' H4'A 109.5
O7 C4' H4'B 109.5
O7 C4' H4'C 109.5
H4'A C4' H4'B 109.5
H4'A C4' H4'C 109.5
H4'B C4' H4'C 109.5
O8 C5 H5A 109.5
O8 C5 H5B 109.5
O8 C5 H5C 109.5
H5A C5 H5B 109.5
H5A C5 H5C 109.5
H5B C5 H5C 109.5
O8 C5' H5'A 109.5
O8 C5' H5'B 109.5
O8 C5' H5'C 109.5
H5'A C5' H5'B 109.5
H5'A C5' H5'C 109.5
H5'B C5' H5'C 109.5
O9 C6 H6A 109.5
O9 C6 H6B 109.5
O9 C6 H6C 109.5
H6A C6 H6B 109.5
H6A C6 H6C 109.5
H6B C6 H6C 109.5
O9 C6' H6'A 109.5
O9 C6' H6'B 109.5
O9 C6' H6'C 109.5
H6'A C6' H6'B 109.5
H6'A C6' H6'C 109.5
H6'B C6' H6'C 109.5
O10 C7 H7A 109.5
O10 C7 H7B 109.5
O10 C7 H7C 109.5
H7A C7 H7B 109.5
H7A C7 H7C 109.5
H7B C7 H7C 109.5
O11 C8 H8A 109.5
O11 C8 H8B 109.5
O11 C8 H8C 109.5
H8A C8 H8B 109.5
H8A C8 H8C 109.5
H8B C8 H8C 109.5
O11 C8' H8'A 109.5
O11 C8' H8'B 109.5
O11 C8' H8'C 109.5
H8'A C8' H8'B 109.5
H8'A C8' H8'C 109.5
H8'B C8' H8'C 109.5
O12 C9 H9A 109.5
O12 C9 H9B 109.5
O12 C9 H9C 109.5
H9A C9 H9B 109.5
H9A C9 H9C 109.5
H9B C9 H9C 109.5
O13 C10 H10A 109.5
O13 C10 H10B 109.5
O13 C10 H10C 109.5
H10A C10 H10B 109.5
H10A C10 H10C 109.5
H10B C10 H10C 109.5
O13 C10' H10D 109.5
O13 C10' H10E 109.5
O13 C10' H10F 109.5
H10D C10' H10E 109.5
H10D C10' H10F 109.5
H10E C10' H10F 109.5
O14 C11 H11A 109.5
O14 C11 H11B 109.5
O14 C11 H11C 109.5
H11A C11 H11B 109.5
H11A C11 H11C 109.5
H11B C11 H11C 109.5
O14 C11' H11D 109.5
O14 C11' H11E 109.5
O14 C11' H11F 109.5
H11D C11' H11E 109.5
H11D C11' H11F 109.5
H11E C11' H11F 109.5
O15 C12 H12A 109.5
O15 C12 H12B 109.5
O15 C12 H12C 109.5
H12A C12 H12B 109.5
H12A C12 H12C 109.5
H12B C12 H12C 109.5
O15 C12' H12D 109.5
O15 C12' H12E 109.5
O15 C12' H12F 109.5
H12D C12' H12E 109.5
H12D C12' H12F 109.5
H12E C12' H12F 109.5
O16 C13 H13A 109.5
O16 C13 H13B 109.5
O16 C13 H13C 109.5
H13A C13 H13B 109.5
H13A C13 H13C 109.5
H13B C13 H13C 109.5
O16 C13' H13D 109.5
O16 C13' H13E 109.5
O16 C13' H13F 109.5
H13D C13' H13E 109.5
H13D C13' H13F 109.5
H13E C13' H13F 109.5
O17 C14 H14A 109.5
O17 C14 H14B 109.5
O17 C14 H14C 109.5
H14A C14 H14B 109.5
H14A C14 H14C 109.5
H14B C14 H14C 109.5
O18 C15 H15A 109.5
O18 C15 H15B 109.5
O18 C15 H15C 109.5
H15A C15 H15B 109.5
H15A C15 H15C 109.5
H15B C15 H15C 109.5
O20 V7 O26 92.5(5)
O20 V7 O27 95.8(3)
O20 V7 O28' 94.1(3)
O20 V7 O29' 97.6(4)
O20 V7 O38 177.9(2)
O26' V7 O20 99.7(5)
O26' V7 O28' 163.7(6)
O26' V7 O29' 86.7(6)
O26' V7 O38 78.6(5)
O27 V7 O26 81.3(5)
O27' V7 O20 94.1(4)
O27' V7 O26' 97.5(6)
O27' V7 O28' 90.1(5)
O27' V7 O29' 166.7(5)
O27' V7 O38 87.3(3)
O28 V7 O20 97.7(3)
O28 V7 O26 165.1(5)
O28 V7 O27 86.9(4)
O28 V7 O38 84.4(3)
O28' V7 O29' 82.9(5)
O28' V7 O38 87.4(3)
O29 V7 O20 91.2(5)
O29 V7 O26 90.2(6)
O29 V7 O27 169.2(4)
O29 V7 O28 100.3(5)
O29 V7 O38 88.0(4)
O38 V7 O26 85.5(5)
O38 V7 O27 84.8(3)
O38 V7 O29' 81.1(4)
O21 V8 O26 97.0(6)
O21 V8 O30 99.7(7)
O21 V8 O33 97.6(6)
O21 V8 O34 99.5(6)
O21 V8 O38 175.3(5)
O26 V8 O33 89.0(7)
O26 V8 O38 82.0(4)
O30 V8 O26 88.3(6)
O30 V8 O33 162.6(6)
O30 V8 O38 84.8(5)
O33 V8 O38 77.8(4)
O34 V8 O26 163.6(5)
O34 V8 O30 88.9(6)
O34 V8 O33 88.8(6)
O34 V8 O38 81.7(4)
O21' V8' O26' 99.6(7)
O21' V8' O30' 99.7(9)
O21' V8' O33' 95.0(8)
O21' V8' O34' 99.1(6)
O21' V8' O38 176.9(7)
O26' V8' O33' 88.6(7)
O26' V8' O38 78.2(4)
O30' V8' O26' 87.8(6)
O30' V8' O33' 165.2(6)
O30' V8' O34' 89.3(6)
O30' V8' O38 82.5(5)
O33' V8' O38 82.8(4)
O34' V8' O26' 161.3(5)
O34' V8' O33' 89.5(7)
O34' V8' O38 83.1(4)
O22 V9 O27 101.3(6)
O22 V9 O30 99.6(7)
O22 V9 O31 99.7(8)
O22 V9 O35 100.6(6)
O22 V9 O38 178.4(7)
O27 V9 O30 87.4(5)
O27 V9 O38 78.5(3)
O30 V9 O38 82.0(4)
O31 V9 O27 87.1(5)
O31 V9 O30 160.6(5)
O31 V9 O35 89.9(5)
O31 V9 O38 78.7(4)
O35 V9 O27 158.1(4)
O35 V9 O30 88.4(5)
O35 V9 O38 79.6(3)
O22' V9' O27' 100.1(6)
O22' V9' O30' 103.5(7)
O22' V9' O31' 99.5(7)
O22' V9' O35' 99.5(6)
O22' V9' O38 172.4(7)
O27' V9' O30' 86.1(5)
O27' V9' O31' 88.1(5)
O27' V9' O38 77.3(3)
O30' V9' O38 69.3(4)
O31' V9' O30' 156.9(5)
O31' V9' O38 87.6(3)
O35' V9' O27' 160.3(4)
O35' V9' O30' 89.9(5)
O35' V9' O31' 88.1(5)
O35' V9' O38 83.3(4)
O23 V10 O28 102.9(5)
O23 V10 O31 101.0(7)
O23 V10 O32 102.8(7)
O23 V10 O36 99.4(6)
O23 V10 O38 178.2(6)
O28 V10 O31 86.2(5)
O28 V10 O38 78.4(3)
O31 V10 O38 80.3(3)
O32 V10 O28 86.2(5)
O32 V10 O31 156.1(4)
O32 V10 O38 76.0(3)
O36 V10 O28 157.7(4)
O36 V10 O31 89.4(5)
O36 V10 O32 89.1(5)
O36 V10 O38 79.3(3)
O23' V10' O28' 101.6(5)
O23' V10' O31' 100.7(6)
O23' V10' O32' 100.7(6)
O23' V10' O36' 100.8(6)
O28' V10' O31' 86.8(5)
O32' V10' O28' 87.0(4)
O32' V10' O31' 158.5(4)
O32' V10' O36' 88.8(4)
O36' V10' O28' 157.6(4)
O36' V10' O31' 89.1(5)
O24 V11 O29 101.0(7)
O24 V11 O32 99.2(7)
O24 V11 O33 102.7(7)
O24 V11 O37 101(3)
O24 V11 O38 174.7(6)
O29 V11 O32 88.5(5)
O29 V11 O33 87.2(6)
O29 V11 O37 158(2)
O29 V11 O38 79.9(5)
O32 V11 O33 158.1(6)
O32 V11 O37 86.8(18)
O32 V11 O38 75.6(4)
O33 V11 O37 89(2)
O33 V11 O38 82.6(5)
O37 V11 O38 78(2)
O24' V11' O29' 100.2(7)
O24' V11' O32' 100.1(7)
O24' V11' O33' 100.9(7)
O24' V11' O37' 101(2)
O24' V11' O38 173.6(7)
O29' V11' O33' 86.6(7)
O29' V11' O38 76.8(4)
O32' V11' O29' 88.5(5)
O32' V11' O33' 159.0(6)
O32' V11' O38 85.6(4)
O33' V11' O38 73.4(4)
O37' V11' O29' 159(2)
O37' V11' O32' 89(3)
O37' V11' O33' 88(3)
O37' V11' O38 82(2)
O25 V12 O34 101.3(6)
O25 V12 O35 98.4(7)
O25 V12 O36 100.9(6)
O25 V12 O37 98.9(19)
O25 V12 O38 176.9(5)
O34 V12 O38 81.6(3)
O35 V12 O34 86.9(6)
O35 V12 O36 88.1(5)
O35 V12 O38 82.7(3)
O36 V12 O34 157.7(4)
O36 V12 O38 76.2(3)
O37 V12 O34 93(2)
O37 V12 O35 162.5(17)
O37 V12 O36 86(2)
O37 V12 O38 79.9(18)
O25' V12' O34' 100.0(6)
O25' V12' O35' 100.9(7)
O25' V12' O36' 103.3(6)
O25' V12' O37' 102.6(18)
O25' V12' O38 170.6(5)
O34' V12' O37' 86(3)
O34' V12' O38 70.5(3)
O35' V12' O34' 89.3(6)
O35' V12' O37' 156.5(17)
O35' V12' O38 79.6(3)
O36' V12' O34' 156.6(4)
O36' V12' O35' 87.7(5)
O36' V12' O37' 88(3)
O36' V12' O38 86.1(3)
O37' V12' O38 77.1(16)
O20 P2 C16 110.7(4)
O20 P2 C17 112.0(4)
O20 P2 C18 113.9(4)
C16 P2 C17 107.5(6)
C16 P2 C18 107.2(5)
C18 P2 C17 105.0(5)
P2 O20 V7 173.1(4)
V8 O26 V7 102.9(6)
C19 O26 V7 129.8(14)
C19 O26 V8 127.0(13)
V7 O26' V8' 105.9(7)
C19' O26' V7 129.1(14)
C19' O26' V8' 124.9(13)
V9 O27 V7 104.4(4)
C20 O27 V7 130.6(11)
C20 O27 V9 123.8(12)
V7 O27' V9' 106.8(4)
C20' O27' V7 127.4(13)
C20' O27' V9' 123.6(12)
V7 O28 V10 105.5(4)
C21 O28 V7 128.5(11)
C21 O28 V10 115.5(12)
V10' O28' V7 108.0(4)
C21' O28' V7 124.1(10)
C21' O28' V10' 115.6(10)
V7 O29 V11 104.0(6)
C22 O29 V7 125.3(15)
C22 O29 V11 123.9(12)
V11' O29' V7 106.2(6)
C22' O29' V7 126.6(14)
C22' O29' V11' 119.9(12)
V8 O30 V9 109.7(6)
C23 O30 V8 124.1(14)
C23 O30 V9 120.7(15)
V8' O30' V9' 110.2(6)
C23' O30' V8' 129.1(18)
C23' O30' V9' 111.5(18)
V9 O31 V10 110.6(4)
C24 O31 V9 116.5(12)
C24 O31 V10 114.0(13)
V10' O31' V9' 108.8(4)
C24' O31' V9' 117.1(13)
C24' O31' V10' 119.2(11)
V10 O32 V11 111.9(5)
C25 O32 V10 116.2(14)
C25 O32 V11 115.8(13)
V11' O32' V10' 113.0(5)
C25' O32' V10' 120.7(11)
C25' O32' V11' 125.2(11)
V8 O33 V11 109.9(6)
C26 O33 V8 122.0(15)
C26 O33 V11 126.3(15)
V8' O33' V11' 108.0(6)
C26' O33' V8' 127.8(16)
C26' O33' V11' 122.9(16)
V8 O34 V12 111.0(5)
C27 O34 V8 131.3(13)
C27 O34 V12 117.4(12)
V8' O34' V12' 112.6(5)
C27' O34' V8' 121.3(14)
C27' O34' V12' 124.2(14)
V12 O35 V9 110.5(5)
C28 O35 V9 119.6(10)
C28 O35 V12 113.7(11)
V9' O35' V12' 110.1(5)
C28' O35' V9' 117.9(11)
C28' O35' V12' 118.0(11)
V10 O36 V12 111.2(4)
C29 O36 V10 118.1(11)
C29 O36 V12 120.6(11)
V12' O36' V10' 111.4(5)
C29' O36' V10' 118.5(11)
C29' O36' V12' 117.7(11)
V12 O37 V11 109(2)
C30 O37 V11 114(6)
C30 O37 V12 128(6)
V11' O37' V12' 112.9(16)
C30' O37' V11' 127(5)
C30' O37' V12' 113(6)
V7 O38 V8 89.5(2)
V7 O38 V9 92.2(2)
V7 O38 V9' 88.37(19)
V7 O38 V10 91.5(2)
V7 O38 V11 88.0(2)
V7 O38 V11' 95.6(2)
V7 O38 V12 175.2(3)
V7 O38 V12' 168.5(3)
V8 O38 V9 83.4(2)
V8' O38 V7 97.1(3)
V8' O38 V9' 97.8(3)
V8' O38 V11' 95.7(3)
V8' O38 V12' 93.8(2)
V9' O38 V11' 165.4(3)
V9' O38 V12' 86.57(19)
V10 O38 V8 173.7(3)
V10 O38 V9 90.4(2)
V10 O38 V11 96.5(3)
V10 O38 V12 93.2(2)
V11 O38 V8 89.7(2)
V11 O38 V9 173.1(3)
V11 O38 V12 92.2(2)
V11' O38 V12' 86.9(2)
V12 O38 V8 85.73(19)
V12 O38 V9 87.00(19)
P2 C16 H16A 109.5
P2 C16 H16B 109.5
P2 C16 H16C 109.5
H16A C16 H16B 109.5
H16A C16 H16C 109.5
H16B C16 H16C 109.5
P2 C17 H17A 109.5
P2 C17 H17B 109.5
P2 C17 H17C 109.5
H17A C17 H17B 109.5
H17A C17 H17C 109.5
H17B C17 H17C 109.5
P2 C18 H18A 109.5
P2 C18 H18B 109.5
P2 C18 H18C 109.5
H18A C18 H18B 109.5
H18A C18 H18C 109.5
H18B C18 H18C 109.5
O26 C19 H19A 109.5
O26 C19 H19B 109.5
O26 C19 H19C 109.5
H19A C19 H19B 109.5
H19A C19 H19C 109.5
H19B C19 H19C 109.5
O26' C19' H19D 109.5
O26' C19' H19E 109.5
O26' C19' H19F 109.5
H19D C19' H19E 109.5
H19D C19' H19F 109.5
H19E C19' H19F 109.5
O27 C20 H20A 109.5
O27 C20 H20B 109.5
O27 C20 H20C 109.5
H20A C20 H20B 109.5
H20A C20 H20C 109.5
H20B C20 H20C 109.5
O27' C20' H20D 109.5
O27' C20' H20E 109.5
O27' C20' H20F 109.5
H20D C20' H20E 109.5
H20D C20' H20F 109.5
H20E C20' H20F 109.5
O28 C21 H21A 109.5
O28 C21 H21B 109.5
O28 C21 H21C 109.5
H21A C21 H21B 109.5
H21A C21 H21C 109.5
H21B C21 H21C 109.5
O28' C21' H21D 109.5
O28' C21' H21E 109.5
O28' C21' H21F 109.5
H21D C21' H21E 109.5
H21D C21' H21F 109.5
H21E C21' H21F 109.5
O29 C22 H22A 109.5
O29 C22 H22B 109.5
O29 C22 H22C 109.5
H22A C22 H22B 109.5
H22A C22 H22C 109.5
H22B C22 H22C 109.5
O29' C22' H22D 109.5
O29' C22' H22E 109.5
O29' C22' H22F 109.5
H22D C22' H22E 109.5
H22D C22' H22F 109.5
H22E C22' H22F 109.5
O30 C23 H23A 109.5
O30 C23 H23B 109.5
O30 C23 H23C 109.5
H23A C23 H23B 109.5
H23A C23 H23C 109.5
H23B C23 H23C 109.5
O30' C23' H23D 109.5
O30' C23' H23E 109.5
O30' C23' H23F 109.5
H23D C23' H23E 109.5
H23D C23' H23F 109.5
H23E C23' H23F 109.5
O31 C24 H24A 109.5
O31 C24 H24B 109.5
O31 C24 H24C 109.5
H24A C24 H24B 109.5
H24A C24 H24C 109.5
H24B C24 H24C 109.5
O31' C24' H24D 109.5
O31' C24' H24E 109.5
O31' C24' H24F 109.5
H24D C24' H24E 109.5
H24D C24' H24F 109.5
H24E C24' H24F 109.5
O32 C25 H25A 109.5
O32 C25 H25B 109.5
O32 C25 H25C 109.5
H25A C25 H25B 109.5
H25A C25 H25C 109.5
H25B C25 H25C 109.5
O32' C25' H25D 109.5
O32' C25' H25E 109.5
O32' C25' H25F 109.5
H25D C25' H25E 109.5
H25D C25' H25F 109.5
H25E C25' H25F 109.5
O33 C26 H26A 109.5
O33 C26 H26B 109.5
O33 C26 H26C 109.5
H26A C26 H26B 109.5
H26A C26 H26C 109.5
H26B C26 H26C 109.5
O33' C26' H26D 109.5
O33' C26' H26E 109.5
O33' C26' H26F 109.5
H26D C26' H26E 109.5
H26D C26' H26F 109.5
H26E C26' H26F 109.5
O34 C27 H27A 109.5
O34 C27 H27B 109.5
O34 C27 H27C 109.5
H27A C27 H27B 109.5
H27A C27 H27C 109.5
H27B C27 H27C 109.5
O34' C27' H27D 109.5
O34' C27' H27E 109.5
O34' C27' H27F 109.5
H27D C27' H27E 109.5
H27D C27' H27F 109.5
H27E C27' H27F 109.5
O35 C28 H28A 109.5
O35 C28 H28B 109.5
O35 C28 H28C 109.5
H28A C28 H28B 109.5
H28A C28 H28C 109.5
H28B C28 H28C 109.5
O35' C28' H28D 109.5
O35' C28' H28E 109.5
O35' C28' H28F 109.5
H28D C28' H28E 109.5
H28D C28' H28F 109.5
H28E C28' H28F 109.5
O36 C29 H29A 109.5
O36 C29 H29B 109.5
O36 C29 H29C 109.5
H29A C29 H29B 109.5
H29A C29 H29C 109.5
H29B C29 H29C 109.5
O36' C29' H29D 109.5
O36' C29' H29E 109.5
O36' C29' H29F 109.5
H29D C29' H29E 109.5
H29D C29' H29F 109.5
H29E C29' H29F 109.5
O37 C30 H30A 109.5
O37 C30 H30B 109.5
O37 C30 H30C 109.5
H30A C30 H30B 109.5
H30A C30 H30C 109.5
H30B C30 H30C 109.5
O37' C30' H30D 109.5
O37' C30' H30E 109.5
O37' C30' H30F 109.5
H30D C30' H30E 109.5
H30D C30' H30F 109.5
H30E C30' H30F 109.5
O17 C14' H14D 109.5
O17 C14' H14E 109.5
O17 C14' H14F 109.5
H14D C14' H14E 109.5
H14D C14' H14F 109.5
H14E C14' H14F 109.5

loop_
_geom_bond_atom_site_label_1
_geom_bond_atom_site_label_2
_geom_bond_distance
V1 O1 2.026(5)
V1 O7 1.971(5)
V1 O8 1.971(5)
V1 O9 1.973(5)
V1 O10 1.964(6)
V1 O19 2.120(5)
V2 O2 1.594(5)
V2 O7 1.980(5)
V2 O11 1.987(6)
V2 O14 1.984(7)
V2 O15 2.040(6)
V2 O19 2.318(5)
V3 O3 1.596(6)
V3 O8 1.988(5)
V3 O11 2.001(6)
V3 O12 2.002(5)
V3 O16 2.009(6)
V3 O19 2.331(5)
V4 O4 1.595(5)
V4 O9 1.986(6)
V4 O12 1.978(6)
V4 O13 1.982(6)
V4 O17 2.006(6)
V4 O19 2.348(5)
V5 O5 1.582(7)
V5 O10 1.986(6)
V5 O13 1.997(6)
V5 O14 1.994(6)
V5 O18 2.017(7)
V5 O19 2.294(5)
V6 O6 1.588(6)
V6 O15 1.921(6)
V6 O16 1.919(7)
V6 O17 1.946(6)
V6 O18 1.929(7)
V6 O19 2.281(5)
P1 O1 1.467(6)
P1 C1 1.765(11)
P1 C2 1.748(12)
P1 C3 1.801(10)
O7 C4 1.462(14)
O7 C4' 1.470(12)
O8 C5 1.434(13)
O8 C5' 1.423(14)
O9 C6 1.447(11)
O9 C6' 1.446(13)
O10 C7 1.414(10)
O11 C8 1.404(15)
O11 C8' 1.407(14)
O12 C9 1.423(11)
O13 C10 1.435(14)
O13 C10' 1.446(16)
O14 C11 1.484(13)
O14 C11' 1.490(12)
O15 C12 1.413(13)
O15 C12' 1.415(15)
O16 C13 1.486(12)
O16 C13' 1.487(15)
O17 C14 1.405(13)
O17 C14' 1.415(15)
O18 C15 1.407(13)
C1 H1A 0.9600
C1 H1B 0.9600
C1 H1C 0.9600
C2 H2A 0.9600
C2 H2B 0.9600
C2 H2C 0.9600
C3 H3A 0.9600
C3 H3B 0.9600
C3 H3C 0.9600
C4 H4A 0.9600
C4 H4B 0.9600
C4 H4C 0.9600
C4' H4'A 0.9600
C4' H4'B 0.9600
C4' H4'C 0.9600
C5 H5A 0.9600
C5 H5B 0.9600
C5 H5C 0.9600
C5' H5'A 0.9600
C5' H5'B 0.9600
C5' H5'C 0.9600
C6 H6A 0.9600
C6 H6B 0.9600
C6 H6C 0.9600
C6' H6'A 0.9600
C6' H6'B 0.9600
C6' H6'C 0.9600
C7 H7A 0.9600
C7 H7B 0.9600
C7 H7C 0.9600
C8 H8A 0.9600
C8 H8B 0.9600
C8 H8C 0.9600
C8' H8'A 0.9600
C8' H8'B 0.9600
C8' H8'C 0.9600
C9 H9A 0.9600
C9 H9B 0.9600
C9 H9C 0.9600
C10 H10A 0.9600
C10 H10B 0.9600
C10 H10C 0.9600
C10' H10D 0.9600
C10' H10E 0.9600
C10' H10F 0.9600
C11 H11A 0.9600
C11 H11B 0.9600
C11 H11C 0.9600
C11' H11D 0.9600
C11' H11E 0.9600
C11' H11F 0.9600
C12 H12A 0.9600
C12 H12B 0.9600
C12 H12C 0.9600
C12' H12D 0.9600
C12' H12E 0.9600
C12' H12F 0.9600
C13 H13A 0.9600
C13 H13B 0.9600
C13 H13C 0.9600
C13' H13D 0.9600
C13' H13E 0.9600
C13' H13F 0.9600
C14 H14A 0.9600
C14 H14B 0.9600
C14 H14C 0.9600
C15 H15A 0.9600
C15 H15B 0.9600
C15 H15C 0.9600
V7 O20 2.022(5)
V7 O26 2.138(13)
V7 O26' 1.857(14)
V7 O27 2.109(9)
V7 O27' 1.808(10)
V7 O28 1.872(9)
V7 O28' 2.072(9)
V7 O29 1.795(15)
V7 O29' 2.117(14)
V7 O38 2.090(5)
V8 O21 1.590(9)
V8 O26 1.926(16)
V8 O30 1.906(14)
V8 O33 1.988(15)
V8 O34 1.880(11)
V8 O38 2.416(6)
V8' O21' 1.592(9)
V8' O26' 1.977(16)
V8' O30' 1.824(18)
V8' O33' 1.990(16)
V8' O34' 1.913(12)
V8' O38 1.995(6)
V9 O22 1.616(10)
V9 O27 2.018(10)
V9 O30 2.031(17)
V9 O31 1.909(12)
V9 O35 1.988(11)
V9 O38 2.426(6)
V9' O22' 1.626(10)
V9' O27' 2.005(10)
V9' O30' 2.125(19)
V9' O31' 2.019(13)
V9' O35' 1.985(11)
V9' O38 2.301(5)
V10 O23 1.580(9)
V10 O28 1.999(10)
V10 O31 2.096(13)
V10 O32 1.982(15)
V10 O36 1.970(10)
V10 O38 2.212(6)
V10' O23' 1.573(9)
V10' O28' 1.997(10)
V10' O31' 2.010(10)
V10' O32' 1.986(11)
V10' O36' 1.991(10)
V11 O24 1.611(10)
V11 O29 1.994(15)
V11 O32 2.002(13)
V11 O33 2.003(13)
V11 O37 2.10(8)
V11 O38 2.213(7)
V11' O24' 1.615(9)
V11' O29' 2.015(15)
V11' O32' 1.952(10)
V11' O33' 2.018(14)
V11' O37' 1.90(8)
V11' O38 2.366(7)
V12 O25 1.586(8)
V12 O34 2.021(12)
V12 O35 1.981(12)
V12 O36 2.011(11)
V12 O37 1.90(11)
V12 O38 2.308(6)
V12' O25' 1.581(8)
V12' O34' 2.002(12)
V12' O35' 1.986(12)
V12' O36' 1.978(11)
V12' O37' 2.07(9)
V12' O38 2.445(6)
P2 O20 1.497(5)
P2 C16 1.777(10)
P2 C17 1.807(11)
P2 C18 1.785(9)
O26 C19 1.405(14)
O26' C19' 1.407(14)
O27 C20 1.398(13)
O27' C20' 1.404(13)
O28 C21 1.443(15)
O28' C21' 1.447(15)
O29 C22 1.420(14)
O29' C22' 1.420(14)
O30 C23 1.398(17)
O30' C23' 1.402(17)
O31 C24 1.454(17)
O31' C24' 1.441(17)
O32 C25 1.475(16)
O32' C25' 1.480(16)
O33 C26 1.390(16)
O33' C26' 1.395(16)
O34 C27 1.427(16)
O34' C27' 1.424(16)
O35 C28 1.424(15)
O35' C28' 1.426(15)
O36 C29 1.419(16)
O36' C29' 1.423(16)
O37 C30 1.39(3)
O37' C30' 1.39(3)
C16 H16A 0.9600
C16 H16B 0.9600
C16 H16C 0.9600
C17 H17A 0.9600
C17 H17B 0.9600
C17 H17C 0.9600
C18 H18A 0.9600
C18 H18B 0.9600
C18 H18C 0.9600
C19 H19A 0.9600
C19 H19B 0.9600
C19 H19C 0.9600
C19' H19D 0.9600
C19' H19E 0.9600
C19' H19F 0.9600
C20 H20A 0.9600
C20 H20B 0.9600
C20 H20C 0.9600
C20' H20D 0.9600
C20' H20E 0.9600
C20' H20F 0.9600
C21 H21A 0.9600
C21 H21B 0.9600
C21 H21C 0.9600
C21' H21D 0.9600
C21' H21E 0.9600
C21' H21F 0.9600
C22 H22A 0.9600
C22 H22B 0.9600
C22 H22C 0.9600
C22' H22D 0.9600
C22' H22E 0.9600
C22' H22F 0.9600
C23 H23A 0.9600
C23 H23B 0.9600
C23 H23C 0.9600
C23' H23D 0.9600
C23' H23E 0.9600
C23' H23F 0.9600
C24 H24A 0.9600
C24 H24B 0.9600
C24 H24C 0.9600
C24' H24D 0.9600
C24' H24E 0.9600
C24' H24F 0.9600
C25 H25A 0.9600
C25 H25B 0.9600
C25 H25C 0.9600
C25' H25D 0.9600
C25' H25E 0.9600
C25' H25F 0.9600
C26 H26A 0.9600
C26 H26B 0.9600
C26 H26C 0.9600
C26' H26D 0.9600
C26' H26E 0.9600
C26' H26F 0.9600
C27 H27A 0.9600
C27 H27B 0.9600
C27 H27C 0.9600
C27' H27D 0.9600
C27' H27E 0.9600
C27' H27F 0.9600
C28 H28A 0.9600
C28 H28B 0.9600
C28 H28C 0.9600
C28' H28D 0.9600
C28' H28E 0.9600
C28' H28F 0.9600
C29 H29A 0.9600
C29 H29B 0.9600
C29 H29C 0.9600
C29' H29D 0.9600
C29' H29E 0.9600
C29' H29F 0.9600
C30 H30A 0.9600
C30 H30B 0.9600
C30 H30C 0.9600
C30' H30D 0.9600
C30' H30E 0.9600
C30' H30F 0.9600
C14' H14D 0.9600
C14' H14E 0.9600
C14' H14F 0.9600

loop_
_geom_torsion_atom_site_label_1
_geom_torsion_atom_site_label_2
_geom_torsion_atom_site_label_3
_geom_torsion_atom_site_label_4
_geom_torsion
C1 P1 O1 V1 -143(2)
C2 P1 O1 V1 97(2)
C3 P1 O1 V1 -22(2)
O20 V7 O26' V8' -177.3(6)
O20 V7 O26' C19' 4.8(16)
O20 V7 O27' V9' -177.6(4)
O20 V7 O27' C20' 18.6(17)
O20 V7 O28 V10 -176.5(4)
O20 V7 O28 C21 41.1(17)
O20 V7 O29 V11 -179.8(5)
O20 V7 O29 C22 -27.9(17)
O21 V8 O34 V12 177.1(7)
O21 V8 O34 C27 4.0(19)
O21' V8' O30' V9' 178.2(7)
O21' V8' O30' C23' -38(2)
O24' V11' O37' V12' 178(4)
O24' V11' O37' C30' -32(9)
O25 V12 O37 V11 176(3)
O25 V12 O37 C30 31(6)
O26 V7 O28 V10 51(2)
O26 V7 O28 C21 -92(3)
O26 V7 O29 V11 -87.3(6)
O26 V7 O29 C22 64.6(17)
O26 V8 O34 V12 -3(3)
O26 V8 O34 C27 -176(2)
O26' V7 O27' V9' 82.0(7)
O26' V7 O27' C20' -81.8(17)
O26' V8' O30' V9' -82.5(7)
O26' V8' O30' C23' 61.0(19)
O27 V7 O28 V10 88.1(5)
O27 V7 O28 C21 -54.3(17)
O27 V7 O29 V11 -49(3)
O27 V7 O29 C22 102(3)
O27' V7 O26' V8' -81.8(7)
O27' V7 O26' C19' 100.3(16)
O28 V7 O29 V11 82.2(6)
O28 V7 O29 C22 -126.0(16)
O28' V7 O26' V8' 35(2)
O28' V7 O26' C19' -142.7(18)
O28' V7 O27' V9' -83.5(5)
O28' V7 O27' C20' 112.7(17)
O29 V7 O28 V10 -83.9(6)
O29 V7 O28 C21 133.8(17)
O29' V7 O26' V8' 85.5(7)
O29' V7 O26' C19' -92.4(16)
O29' V7 O27' V9' -26(2)
O29' V7 O27' C20' 171(2)
O29' V11' O37' V12' -6(11)
O29' V11' O37' C30' 144(3)
O30 V8 O34 V12 -83.3(8)
O30 V8 O34 C27 103.7(18)
O32' V11' O37' V12' 78(4)
O32' V11' O37' C30' -132(8)
O33 V8 O34 V12 79.5(7)
O33 V8 O34 C27 -93.5(18)
O33' V8' O30' V9' -7(3)
O33' V8' O30' C23' 137(3)
O33' V11' O37' V12' -81(4)
O33' V11' O37' C30' 69(8)
O34 V12 O37 V11 74(3)
O34 V12 O37 C30 -71(6)
O34' V8' O30' V9' 79.0(6)
O34' V8' O30' C23' -137.5(19)
O35 V12 O37 V11 -14(10)
O35 V12 O37 C30 -159(3)
O36 V12 O37 V11 -83(3)
O36 V12 O37 C30 132(6)
O38 V7 O26' V8' 4.0(5)
O38 V7 O26' C19' -174.0(16)
O38 V7 O27' V9' 3.9(5)
O38 V7 O27' C20' -159.9(17)
O38 V7 O28 V10 3.0(4)
O38 V7 O28 C21 -139.3(17)
O38 V7 O29 V11 -1.7(5)
O38 V7 O29 C22 150.1(17)
O38 V8 O34 V12 1.7(6)
O38 V8 O34 C27 -171.3(18)
O38 V8' O30' V9' -4.1(5)
O38 V8' O30' C23' 139.4(19)
O38 V11' O37' V12' -8(4)
O38 V11' O37' C30' 142(8)
O38 V12 O37 V11 -7(2)
O38 V12 O37 C30 -152(6)
